data_1576883
loop_
_publ_author_name
'Wang, Xiuzhen'
'Chen, Yi-An'
'Yi, Xiaofeng'
'Chen, Shumei'
'Zhang, Jian'

_publ_section_title
;
 Record-large indium-oxo clusters: synthesis, hierarchical assembly, and
 efficient optical limiting.
;
_journal_issue 18
_journal_name_full 'Chemical science'
_journal_page_first 9256
_journal_page_last 9263
_journal_paper_doi 10.1039/d6sc00913a
_journal_volume 17
_journal_year 2026
_chemical_formula_moiety 'C134.856 H211.712 Cl1.62 In30 N22.38 O91.14, 1.144(H2 O), 20[CH4O], 10.8[C6H15NO3]'
_chemical_formula_sum 'C219.66 H456 Cl1.62 In30 N33.18 O144.68'
_chemical_formula_weight 9379.51
_space_group_crystal_system triclinic
_space_group_IT_number 2
_space_group_name_Hall '-P 1'
_space_group_name_H-M_alt 'P -1'
_atom_sites_solution_hydrogens mixed
_atom_sites_solution_primary iterative
_audit_block_doi 10.5517/ccdc.csd.cc2pw2sg
_audit_creation_date 2026-03-12
_audit_creation_method
;
Olex2 1.5
(compiled 2025.07.13 svn.rb7424aed for OlexSys, GUI svn.r7314)
;
_audit_update_record
;
2026-03-12 deposited with the CCDC.	2026-03-16 downloaded from the CCDC.
;
_cell_angle_alpha 106.7630(10)
_cell_angle_beta 102.0270(10)
_cell_angle_gamma 109.5980(10)
_cell_formula_units_Z 1
_cell_length_a 15.3165(2)
_cell_length_b 22.1037(3)
_cell_length_c 24.5398(3)
_cell_measurement_reflns_used 78360
_cell_measurement_temperature 99.98(13)
_cell_measurement_theta_max 56.2920
_cell_measurement_theta_min 1.9850
_cell_volume 7052.38(19)
_computing_cell_refinement 'CrysAlisPro 1.171.43.131a (Rigaku OD, 2024)'
_computing_data_collection 'CrysAlisPro system (CCD 43.131a 64-bit (release 19-07-2024))'
_computing_data_reduction 'CrysAlisPro 1.171.43.131a (Rigaku OD, 2024)'
_computing_molecular_graphics 'Olex2 1.5 (Dolomanov et al., 2009)'
_computing_publication_material 'Olex2 1.5 (Dolomanov et al., 2009)'
_computing_structure_refinement 'SHELXL 2018/3 (Sheldrick, 2015)'
_computing_structure_solution 'olex2.solve 1.5 (Bourhis et al., 2015)'
_diffrn_ambient_environment N~2~
_diffrn_ambient_temperature 99.98(13)
_diffrn_detector 'Hybrid Pixel Array Detector'
_diffrn_detector_area_resol_mean 10.0000
_diffrn_detector_type HyPix
_diffrn_measured_fraction_theta_full 0.999
_diffrn_measured_fraction_theta_max 0.978
_diffrn_measurement_details
;
List of Runs (angles in degrees, time in seconds):

  # Type    Start    End  Width  t~exp~   \w     \q     \k     \f   Frames
#--------------------------------------------------------------------------
  1  \w    -66.00   6.00   0.50    0.24    --  -66.56  57.00 150.00  144
  2  \w    -66.00   6.00   0.50    0.24    --  -66.56  57.00 150.00  144
  3  \w    -56.00   4.00   0.50    0.24    --  -66.56  57.00   0.00  120
  4  \w    -51.00   6.00   0.50    0.24    --  -66.56  45.00  -8.00  114
  5  \w    -59.00 -12.00   0.50    0.24    --  -66.56  57.00 120.00   94
  6  \w    -43.00 -18.00   0.50    0.24    --  -66.56  38.00 120.00   50
  7  \w    -16.00  71.00   0.50    0.06    --   -1.41  45.00  -8.00  174
  8  \w    -22.00   3.00   0.50    0.24    --  -66.56  19.00 150.00   50
  9  \w    -43.00   7.00   0.50    0.24    --  -66.56  38.00  90.00  100
 10  \w    -43.00   7.00   0.50    0.24    --  -66.56  38.00 -60.00  100
 11  \w    -31.00  -5.00   0.50    0.24    --  -66.56  57.00-150.00   52
 12  \w    -66.00 -39.00   0.50    0.24    --  -66.56  57.00-150.00   54
 13  \w   -139.00 -52.00   0.50    0.24    --  -66.56 -45.00-158.00  174
 14  \w    -74.00  13.00   0.50    0.06    --   -1.41 -45.00-158.00  174
 15  \w   -111.00 -20.00   0.50    0.24    --  -66.56 125.00   0.00  182
 16  \w   -111.00 -25.00   0.50    0.24    --  -66.56 125.00 -60.00  172
 17  \w    -74.00  15.00   0.50    0.06    --   -1.41 -57.00  60.00  178
 18  \w    -74.00  15.00   0.50    0.06    --   -1.41 -57.00  60.00  178
 19  \w    -12.00  26.00   0.50    0.24    --   63.75 -19.00-120.00   76
 20  \w    -12.00  26.00   0.50    0.24    --   63.75 -19.00  30.00   76
 21  \w     49.00 136.00   0.50    0.24    --   63.75  45.00  -8.00  174
 22  \w     40.00 137.00   0.50    0.24    --   63.75  77.00 -90.00  194
 23  \w     -9.00  51.00   0.50    0.24    --   63.75 -45.00-158.00  120
 24  \w     -7.00  97.00   0.50    0.24    --   63.75 -99.00-150.00  208
 25  \w     -7.00  97.00   0.50    0.24    --   63.75 -99.00-150.00  208
 26  \w     20.00 111.00   0.50    0.24    --   63.75-125.00-150.00  182
 27  \w     20.00 111.00   0.50    0.24    --   63.75-125.00   0.00  182
 28  \w     20.00 111.00   0.50    0.24    --   63.75-125.00  90.00  182
;
_diffrn_measurement_device 'four-circle diffractometer'
_diffrn_measurement_device_type 'ROD, Synergy Custom system, HyPix'
_diffrn_measurement_method '\w scans'
_diffrn_orient_matrix_type 'CrysAlisPro convention (1999,Acta A55,543-557)'
_diffrn_orient_matrix_UB_11 0.0671704000
_diffrn_orient_matrix_UB_12 0.0599840000
_diffrn_orient_matrix_UB_13 0.0040138000
_diffrn_orient_matrix_UB_21 0.0384334000
_diffrn_orient_matrix_UB_22 -0.0354865000
_diffrn_orient_matrix_UB_23 -0.0339610000
_diffrn_orient_matrix_UB_31 -0.0611384000
_diffrn_orient_matrix_UB_32 -0.0039652000
_diffrn_orient_matrix_UB_33 -0.0499859000
_diffrn_radiation_monochromator mirror
_diffrn_radiation_probe x-ray
_diffrn_radiation_type 'Ga K\a'
_diffrn_radiation_wavelength 1.3405
_diffrn_reflns_av_R_equivalents 0.0636
_diffrn_reflns_av_unetI/netI 0.0416
_diffrn_reflns_Laue_measured_fraction_full 0.999
_diffrn_reflns_Laue_measured_fraction_max 0.978
_diffrn_reflns_limit_h_max 19
_diffrn_reflns_limit_h_min -18
_diffrn_reflns_limit_k_max 27
_diffrn_reflns_limit_k_min -27
_diffrn_reflns_limit_l_max 23
_diffrn_reflns_limit_l_min -30
_diffrn_reflns_number 133913
_diffrn_reflns_point_group_measured_fraction_full 0.999
_diffrn_reflns_point_group_measured_fraction_max 0.978
_diffrn_reflns_theta_full 53.543
_diffrn_reflns_theta_max 56.341
_diffrn_reflns_theta_min 2.002
_diffrn_source 'Ga K\a'
_exptl_absorpt_coefficient_mu 13.912
_exptl_absorpt_correction_T_max 1.00000
_exptl_absorpt_correction_T_min 0.59260
_exptl_absorpt_correction_type multi-scan
_exptl_absorpt_process_details
;
CrysAlisPro 1.171.43.131a (Rigaku Oxford Diffraction, 2024)
Empirical absorption correction using spherical harmonics,
implemented in SCALE3 ABSPACK scaling algorithm.
;
_exptl_crystal_colour 'clear light colourless'
_exptl_crystal_colour_lustre clear
_exptl_crystal_colour_modifier light
_exptl_crystal_colour_primary colourless
_exptl_crystal_density_diffrn 2.208
_exptl_crystal_description block
_exptl_crystal_F_000 4661
_exptl_crystal_size_max 0.2
_exptl_crystal_size_mid 0.15
_exptl_crystal_size_min 0.1
_refine_diff_density_max 1.184
_refine_diff_density_min -0.979
_refine_diff_density_rms 0.137
_refine_ls_extinction_method none
_refine_ls_goodness_of_fit_ref 1.048
_refine_ls_hydrogen_treatment constr
_refine_ls_matrix_type full
_refine_ls_number_parameters 1318
_refine_ls_number_reflns 27675
_refine_ls_number_restraints 81
_refine_ls_restrained_S_all 1.049
_refine_ls_R_factor_all 0.0402
_refine_ls_R_factor_gt 0.0316
_refine_ls_shift/su_max 0.002
_refine_ls_shift/su_mean 0.000
_refine_ls_structure_factor_coef Fsqd
_refine_ls_weighting_details 'w=1/[\s^2^(Fo^2^)+(0.0427P)^2^+8.2573P] where P=(Fo^2^+2Fc^2^)/3'
_refine_ls_weighting_scheme calc
_refine_ls_wR_factor_gt 0.0850
_refine_ls_wR_factor_ref 0.0895
_reflns_Friedel_coverage 0.000
_reflns_number_gt 22917
_reflns_number_total 27675
_reflns_threshold_expression 'I > 2\s(I)'
_cod_data_source_file d6sc00913a2.cif
_cod_data_source_block InOC-41_auto
_cod_depositor_comments 'Adding full bibliography for 1576882--1576886.cif.'
_cod_original_cell_volume 7052.37(17)
_cod_database_code 1576883
_shelx_shelxl_version_number 2018/3
_chemical_oxdiff_formula 'C H O N In'
_chemical_oxdiff_usercomment 'C H O N In'
_shelx_space_group_comment
;
The symmetry employed for this shelxl refinement is uniquely defined
by the following loop, which should always be used as a source of
symmetry information in preference to the above space-group names.
They are only intended as comments.
;
_cell_oxdiff_angle_alpha 106.7633(11)
_cell_oxdiff_angle_beta 102.0271(10)
_cell_oxdiff_angle_gamma 109.5978(11)
_cell_oxdiff_length_a 15.31651(19)
_cell_oxdiff_length_b 22.1037(3)
_cell_oxdiff_length_c 24.5398(3)
_cell_oxdiff_measurement_reflns_used 78360
_cell_oxdiff_volume 7052.37(15)
_shelx_estimated_absorpt_t_max 0.337
_shelx_estimated_absorpt_t_min 0.167
_olex2_refinement_description
;
1. Restrained distances
 C68A-C38
 1.4 with sigma of 0.01
 O1-N48 = O65-N48 = O49-N48
 1.17 with sigma of 0.02
 C68A-O36
 1.35 with sigma of 0.01
 O65-O1 = O65-O49 = O1-O49
 2.18 with sigma of 0.02
 In15-O65
 2.1 with sigma of 0.01
2. Uiso/Uaniso restraints and constraints
C68 \\sim C68A \\sim C38 \\sim O36: within 2A with sigma of 0.01 and sigma for
terminal atoms of 0.02 within 2A
Cl2 \\sim O49 \\sim N48 \\sim O1 \\sim O65: within 2A with sigma of 0.001 and
sigma for terminal atoms of 0.002 within 2A
3. Others
 Sof(H38C)=Sof(H38D)=Sof(C68A)=Sof(H68C)=Sof(H68D)=1-FVAR(1)
 Sof(H38A)=Sof(H38B)=Sof(C68)=Sof(H68A)=Sof(H68B)=FVAR(1)
 Fixed Sof: H20(0.572) C69(0.428) H69A(0.428) H69B(0.428) H69C(0.428)
 O47(0.572) H47C(0.572) H47D(0.572) Cl2(0.81) O49(0.19) N48(0.19) O1(0.19)
 O65(0.19)
4.a Riding coordinates:
 O20(H20), O26(H26), O42(H42), O44(H44), O45(H45), O46(H46), O47(H47C,H47D)
4.b Ternary CH refined with riding coordinates:
 O15(H15)
4.c Secondary CH2 refined with riding coordinates:
 C11(H11A,H11B), C12(H12A,H12B), C13(H13A,H13B), C14(H14A,H14B), C16(H16A,
 H16B), C18(H18A,H18B), C20(H20A,H20B), C21(H21A,H21B), C22(H22A,H22B),
 C24(H24A,H24B), C25(H25A,H25B), C26(H26A,H26B), C27(H27A,H27B), C28(H28A,H28B),
  C29(H29A,H29B), C32(H32A,H32B), C34(H34A,H34B), C35(H35A,H35B), C36(H36A,
 H36B), C37(H37A,H37B), C38(H38A,H38B), C38(H38C,H38D), C41(H41A,H41B),
 C43(H43A,H43B), C44(H44A,H44B), C45(H45A,H45B), C46(H46A,H46B), C47(H47A,H47B),
  C48(H48A,H48B), C49(H49A,H49B), C52(H52A,H52B), C53(H53A,H53B), C54(H54A,
 H54B), C55(H55A,H55B), C56(H56A,H56B), C57(H57A,H57B), C58(H58A,H58B),
 C60(H60A,H60B), C61(H61A,H61B), C63(H63A,H63B), C65(H65A,H65B), C66(H66A,H66B),
  C68(H68A,H68B), C68A(H68C,H68D)
4.d Aromatic/amide H refined with riding coordinates:
 C3(H3), C7(H7), C8(H8), C9(H9), C15(H15A), C30(H30), C51(H51), C59(H59),
 C62(H62), C64(H64)
4.e Tetrahedral OH refined with riding coordinates:
 O38(H38)
4.f Idealised Me refined as rotating group:
 C31(H31A,H31B,H31C), C69(H69A,H69B,H69C)
;
_smtbx_masks_special_details
;
A solvent mask was calculated and 1237 electrons were 
found in a volume of 2931\%A^3^ in 1 void per unit cell. 
This is consistent with the presence of 
20[CH4O], 10.8[C6H15NO3] per Asymmetric Unit 
which account for 1246 electrons 
per unit cell.
;
_smtbx_masks_void_probe_radius 1.0
_smtbx_masks_void_truncation_radius 1.2
_olex2_submission_special_instructions 'No special instructions were received'
_oxdiff_exptl_absorpt_empirical_details
;
Empirical correction (ABSPACK) includes:
- Absorption correction using spherical harmonics
- Frame scaling
;
_oxdiff_exptl_absorpt_empirical_full_max 1.922
_oxdiff_exptl_absorpt_empirical_full_min 0.651

loop_
_space_group_symop_operation_xyz
'x, y, z'
'-x, -y, -z'

loop_
_atom_site_label
_atom_site_type_symbol
_atom_site_fract_x
_atom_site_fract_y
_atom_site_fract_z
_atom_site_U_iso_or_equiv
_atom_site_adp_type
_atom_site_occupancy
_atom_site_site_symmetry_order
_atom_site_calc_flag
_atom_site_refinement_flags_posn
_atom_site_refinement_flags_adp
_atom_site_refinement_flags_occupancy
_atom_site_disorder_assembly
_atom_site_disorder_group
In1 In 0.54302(2) 0.71165(2) 0.35062(2) 0.02045(6) Uani 1 1 d . . . . .
In2 In 0.67278(2) 0.62192(2) 0.26038(2) 0.02062(6) Uani 1 1 d . . . . .
In3 In 0.68424(2) 0.62645(2) 0.42072(2) 0.02103(6) Uani 1 1 d . . . . .
In4 In 0.43651(2) 0.51163(2) 0.28657(2) 0.02061(6) Uani 1 1 d . . . . .
In5 In 0.34041(2) 0.62465(2) 0.37604(2) 0.02224(6) Uani 1 1 d . . . . .
In6 In 0.57268(2) 0.44687(2) 0.21326(2) 0.02307(6) Uani 1 1 d . . . . .
In7 In 0.79245(2) 0.54894(2) 0.33440(2) 0.02251(6) Uani 1 1 d . . . . .
In8 In 0.56768(2) 0.70828(2) 0.49402(2) 0.02309(6) Uani 1 1 d . . . . .
In9 In 0.74577(2) 0.80099(2) 0.32274(2) 0.02368(7) Uani 1 1 d . . . . .
In10 In 0.88021(2) 0.72506(2) 0.39082(2) 0.02480(7) Uani 1 1 d . . . . .
In11 In 0.76881(2) 0.80450(2) 0.46881(2) 0.02413(7) Uani 1 1 d . . . . .
In12 In 0.32717(2) 0.60617(2) 0.23241(2) 0.02411(7) Uani 1 1 d . . . . .
In13 In 0.52788(2) 0.70215(2) 0.20737(2) 0.02489(7) Uani 1 1 d . . . . .
In14 In 0.44634(2) 0.52376(2) 0.15012(2) 0.02640(7) Uani 1 1 d . . . . .
In15 In 0.79443(2) 0.48853(2) 0.19143(2) 0.02712(7) Uani 1 1 d D . . . .
O2 O 0.53417(19) 0.53738(14) 0.23780(11) 0.0208(6) Uani 1 1 d . . . . .
O3 O 0.63320(19) 0.70548(14) 0.42388(12) 0.0209(6) Uani 1 1 d . . . . .
O4 O 0.4109(2) 0.60566(15) 0.17666(12) 0.0256(6) Uani 1 1 d . . . . .
O5 O 0.2567(2) 0.62983(15) 0.29801(13) 0.0262(6) Uani 1 1 d . . . . .
O6 O 0.7211(2) 0.54018(14) 0.23937(12) 0.0238(6) Uani 1 1 d . . . . .
O7 O 0.6584(2) 0.81873(14) 0.38922(12) 0.0250(6) Uani 1 1 d . . . . .
O8 O 0.42398(19) 0.60797(14) 0.31561(12) 0.0211(6) Uani 1 1 d . . . . .
O9 O 0.61993(19) 0.70070(14) 0.28874(12) 0.0205(6) Uani 1 1 d . . . . .
O10 O 0.8281(2) 0.80143(14) 0.39960(12) 0.0247(6) Uani 1 1 d . . . . .
O11 O 0.74110(19) 0.63218(14) 0.34946(12) 0.0217(6) Uani 1 1 d . . . . .
O12 O 0.4991(2) 0.44653(16) 0.12779(12) 0.0317(7) Uani 1 1 d . . . . .
O13 O 0.5955(2) 0.61900(15) 0.17226(12) 0.0244(6) Uani 1 1 d . . . . .
O14 O 0.8733(2) 0.50680(15) 0.28021(13) 0.0286(6) Uani 1 1 d . . . . .
O15 O 0.4659(2) 0.72702(14) 0.41607(12) 0.0232(6) Uani 1 1 d . . . . .
H15 H 0.453470 0.769804 0.427537 0.035 Uiso 1 1 calc R U . . .
O16 O 0.8246(2) 0.72155(15) 0.47043(12) 0.0262(6) Uani 1 1 d . . . . .
O17 O 0.6494(2) 0.64396(15) 0.50105(12) 0.0253(6) Uani 1 1 d . . . . .
O18 O 0.6591(2) 0.45549(15) 0.29858(13) 0.0290(7) Uani 1 1 d . . . . .
O19 O 0.8047(2) 0.71661(14) 0.28376(13) 0.0260(6) Uani 1 1 d . . . . .
O20 O 0.4469(2) 0.71972(15) 0.27814(12) 0.0261(6) Uani 1 1 d . . . . .
H20 H 0.428305 0.752415 0.292065 0.039 Uiso 0.572 1 d R U P A 2
O21 O 0.3223(2) 0.44968(15) 0.31512(13) 0.0265(6) Uani 1 1 d . . . . .
O22 O 0.6438(2) 0.80580(15) 0.25130(13) 0.0300(7) Uani 1 1 d . . . . .
O23 O 0.4505(2) 0.41598(14) 0.24897(13) 0.0283(6) Uani 1 1 d . . . . .
O24 O 0.7036(2) 0.79804(15) 0.53897(13) 0.0295(7) Uani 1 1 d . . . . .
O25 O 0.2439(2) 0.51573(15) 0.34560(13) 0.0282(6) Uani 1 1 d . . . . .
O26 O 0.5509(2) 0.53533(14) 0.36588(12) 0.0257(6) Uani 1 1 d . . . . .
H26 H 0.525803 0.514696 0.387863 0.039 Uiso 1 1 d R U . . .
O27 O 0.3242(2) 0.49415(15) 0.20492(13) 0.0272(6) Uani 1 1 d . . . . .
O28 O 0.7612(2) 0.56417(15) 0.42242(12) 0.0261(6) Uani 1 1 d . . . . .
O29 O 0.4332(2) 0.61826(15) 0.44867(13) 0.0264(6) Uani 1 1 d . . . . .
O30 O 0.5834(2) 0.47812(16) -0.05438(13) 0.0315(7) Uani 1 1 d . . . . .
O31 O 0.2568(2) 0.66057(17) 0.42601(14) 0.0341(7) Uani 1 1 d . . . . .
O32 O 1.0092(2) 0.80966(15) 0.47072(13) 0.0316(7) Uani 1 1 d . . . . .
O33 O 0.6992(2) 0.55188(17) -0.07264(13) 0.0333(7) Uani 1 1 d . . . . .
O34 O 0.9267(2) 0.64251(15) 0.38467(13) 0.0276(6) Uani 1 1 d . . . . .
O35 O 0.9155(2) 0.57733(16) 0.18710(13) 0.0310(7) Uani 1 1 d . . . . .
O36 O 0.6616(2) 0.40286(15) 0.17067(14) 0.0328(7) Uani 1 1 d D U . . .
O37 O 0.2646(2) 0.65971(17) 0.17664(14) 0.0347(7) Uani 1 1 d . . . . .
O38 O 0.8115(2) 0.92937(16) 0.35338(14) 0.0340(7) Uani 1 1 d . . . . .
H38 H 0.826191 0.971782 0.371848 0.051 Uiso 1 1 calc R U . . .
O39 O 0.9245(2) 0.86993(15) 0.52738(13) 0.0313(7) Uani 1 1 d . . . . .
O40 O 0.4164(2) 0.72910(17) 0.15820(14) 0.0374(8) Uani 1 1 d . . . . .
O41 O 0.8656(2) 0.86452(15) 0.29684(14) 0.0331(7) Uani 1 1 d . . . . .
O42 O -0.0278(2) 0.23607(16) 0.34807(14) 0.0357(7) Uani 1 1 d . . . . .
H42 H -0.070229 0.232655 0.365240 0.054 Uiso 1 1 d R U . . .
O43 O 0.5024(2) 0.77183(16) 0.54592(13) 0.0339(7) Uani 1 1 d . . . . .
N1 N 0.7724(3) 0.51751(19) 0.11080(15) 0.0281(8) Uani 1 1 d . . . . .
N2 N 0.5803(3) 0.7220(2) 0.12723(16) 0.0306(8) Uani 1 1 d . . . . .
N3 N 0.1622(3) 0.5294(2) 0.17867(16) 0.0309(8) Uani 1 1 d . . . . .
N4 N 1.0075(3) 0.75441(19) 0.35110(16) 0.0287(8) Uani 1 1 d . . . . .
O44 O 1.0933(3) 1.14925(19) 0.2813(2) 0.0624(12) Uani 1 1 d . . . . .
H44 H 1.101125 1.190412 0.298792 0.094 Uiso 1 1 d R U . . .
N5 N 0.5395(3) 0.66815(19) 0.57155(16) 0.0291(8) Uani 1 1 d . . . . .
N6 N 0.0981(3) 0.27978(19) 0.31545(17) 0.0311(8) Uani 1 1 d . . . . .
O45 O 0.1945(3) 0.59100(19) 0.46986(17) 0.0526(10) Uani 1 1 d . . . . .
H45 H 0.211746 0.598440 0.506844 0.079 Uiso 1 1 d R U . . .
N7 N 0.7741(3) 0.91646(18) 0.51190(16) 0.0305(8) Uani 1 1 d . . . . .
N8 N 0.8379(3) 0.47625(19) 0.37807(17) 0.0317(8) Uani 1 1 d . . . . .
N9 N 0.4703(3) 0.32547(19) 0.15328(17) 0.0326(8) Uani 1 1 d . . . . .
N10 N 0.9806(3) 1.1014(2) 0.32167(17) 0.0354(9) Uani 1 1 d . . . . .
O46 O 0.1900(3) 0.8723(2) 0.6221(2) 0.0654(12) Uani 1 1 d . . . . .
H46 H 0.225121 0.908942 0.619310 0.098 Uiso 1 1 d R U . . .
N11 N 0.1512(3) 0.7574(2) 0.5807(2) 0.0446(10) Uani 1 1 d . . . . .
C1 C 0.7400(3) 0.5399(2) 0.02137(19) 0.0288(9) Uani 1 1 d . . . . .
C3 C 0.7120(3) 0.5035(2) 0.05644(19) 0.0295(10) Uani 1 1 d . . . . .
H3 H 0.647417 0.467239 0.041529 0.035 Uiso 1 1 calc R U . . .
C4 C 0.8659(3) 0.9235(2) 0.3227(2) 0.0293(9) Uani 1 1 d . . . . .
C5 C 0.1782(3) 0.4003(2) 0.33617(18) 0.0238(9) Uani 1 1 d . . . . .
C6 C 0.6709(3) 0.5232(2) -0.03783(19) 0.0302(10) Uani 1 1 d . . . . .
C7 C 0.1681(3) 0.3336(2) 0.31058(19) 0.0261(9) Uani 1 1 d . . . . .
H7 H 0.210290 0.324592 0.289147 0.031 Uiso 1 1 calc R U . . .
C8 C 0.9262(3) 1.0471(2) 0.3333(2) 0.0315(10) Uani 1 1 d . . . . .
H8 H 0.885033 1.053392 0.356417 0.038 Uiso 1 1 calc R U . . .
C9 C 0.1140(3) 0.4119(2) 0.3678(2) 0.0296(10) Uani 1 1 d . . . . .
H9 H 0.119069 0.457848 0.385438 0.036 Uiso 1 1 calc R U . . .
C10 C 0.8652(3) 0.5690(2) 0.13423(19) 0.0296(10) Uani 1 1 d . . . . .
C11 C 0.1158(3) 0.5246(2) 0.2255(2) 0.0341(10) Uani 1 1 d . . . . .
H11A H 0.132162 0.493237 0.243306 0.041 Uiso 1 1 calc R U . . .
H11B H 0.043328 0.504403 0.206600 0.041 Uiso 1 1 calc R U . . .
C12 C 0.2271(3) 0.4385(2) 0.1760(2) 0.0314(10) Uani 1 1 d . . . . .
H12A H 0.202553 0.424748 0.206767 0.038 Uiso 1 1 calc R U . . .
H12B H 0.229530 0.397589 0.147367 0.038 Uiso 1 1 calc R U . . .
C13 C 0.1568(3) 0.4612(2) 0.14182(19) 0.0327(10) Uani 1 1 d . . . . .
H13A H 0.172487 0.464017 0.105237 0.039 Uiso 1 1 calc R U . . .
H13B H 0.088550 0.425279 0.128445 0.039 Uiso 1 1 calc R U . . .
C14 C 0.6436(3) 0.8802(2) 0.41275(19) 0.0265(9) Uani 1 1 d . . . . .
H14A H 0.588525 0.869696 0.428823 0.032 Uiso 1 1 calc R U . . .
H14B H 0.625806 0.896027 0.379926 0.032 Uiso 1 1 calc R U . . .
C15 C 0.0454(3) 0.3583(2) 0.3734(2) 0.0301(10) Uani 1 1 d . . . . .
H15A H 0.004478 0.367494 0.395843 0.036 Uiso 1 1 calc R U . . .
C16 C 0.5027(4) 0.7332(3) 0.0878(2) 0.0390(11) Uani 1 1 d . . . . .
H16A H 0.522020 0.783763 0.098943 0.047 Uiso 1 1 calc R U . . .
H16B H 0.496697 0.712232 0.044967 0.047 Uiso 1 1 calc R U . . .
C17 C 0.2542(3) 0.4596(2) 0.33184(18) 0.0253(9) Uani 1 1 d . . . . .
C18 C 0.1508(3) 0.5955(3) 0.2749(2) 0.0345(10) Uani 1 1 d . . . . .
H18A H 0.124411 0.624332 0.258733 0.041 Uiso 1 1 calc R U . . .
H18B H 0.125856 0.590214 0.308174 0.041 Uiso 1 1 calc R U . . .
C19 C 0.0339(3) 0.2888(2) 0.34614(19) 0.0289(9) Uani 1 1 d . . . . .
C20 C 0.4208(3) 0.5679(2) 0.47443(19) 0.0290(9) Uani 1 1 d . . . . .
H20A H 0.463589 0.544026 0.465838 0.035 Uiso 1 1 calc R U . . .
H20B H 0.351531 0.532608 0.456720 0.035 Uiso 1 1 calc R U . . .
C21 C 0.8779(3) 0.7250(2) 0.2548(2) 0.0281(9) Uani 1 1 d . . . . .
H21A H 0.861450 0.742860 0.223281 0.034 Uiso 1 1 calc R U . . .
H21B H 0.877938 0.679163 0.234905 0.034 Uiso 1 1 calc R U . . .
C22 C 0.6648(4) 0.8370(2) 0.2091(2) 0.0362(11) Uani 1 1 d . . . . .
H22A H 0.727333 0.879733 0.229262 0.043 Uiso 1 1 calc R U . . .
H22B H 0.611556 0.850226 0.194308 0.043 Uiso 1 1 calc R U . . .
C23 C 0.9291(3) 0.9835(2) 0.3124(2) 0.0298(10) Uani 1 1 d . . . . .
C24 C 1.0672(3) 0.8547(2) 0.4473(2) 0.0352(11) Uani 1 1 d . . . . .
H24A H 1.126841 0.892471 0.480520 0.042 Uiso 1 1 calc R U . . .
H24B H 1.028628 0.876215 0.428911 0.042 Uiso 1 1 calc R U . . .
C25 C 1.0959(3) 0.8128(2) 0.4011(2) 0.0332(10) Uani 1 1 d . . . . .
H25A H 1.137494 0.793713 0.420385 0.040 Uiso 1 1 calc R U . . .
H25B H 1.135207 0.843326 0.384214 0.040 Uiso 1 1 calc R U . . .
C26 C 0.6730(4) 0.7861(3) 0.1567(2) 0.0396(11) Uani 1 1 d . . . . .
H26A H 0.686476 0.807269 0.127137 0.048 Uiso 1 1 calc R U . . .
H26B H 0.728299 0.774618 0.171212 0.048 Uiso 1 1 calc R U . . .
C27 C 0.4478(3) 0.6042(2) 0.5426(2) 0.0331(10) Uani 1 1 d . . . . .
H27A H 0.393380 0.615739 0.550558 0.040 Uiso 1 1 calc R U . . .
H27B H 0.453641 0.571222 0.561554 0.040 Uiso 1 1 calc R U . . .
C28 C 1.0195(3) 0.6572(2) 0.3765(2) 0.0318(10) Uani 1 1 d . . . . .
H28A H 1.027480 0.613354 0.361637 0.038 Uiso 1 1 calc R U . . .
H28B H 1.072809 0.688457 0.415731 0.038 Uiso 1 1 calc R U . . .
C29 C 0.9479(4) 0.9369(2) 0.5256(2) 0.0352(11) Uani 1 1 d . . . . .
H29A H 0.940045 0.933833 0.483689 0.042 Uiso 1 1 calc R U . . .
H29B H 1.016963 0.968711 0.551416 0.042 Uiso 1 1 calc R U . . .
C30 C 0.9931(4) 0.9767(2) 0.2791(2) 0.0407(12) Uani 1 1 d . . . . .
H30 H 0.997053 0.933364 0.264143 0.049 Uiso 1 1 calc R U . . .
C31 C 0.8842(3) 0.7255(3) 0.5268(2) 0.0363(11) Uani 1 1 d . . . . .
H31A H 0.844770 0.719997 0.553247 0.054 Uiso 1 1 calc R U . . .
H31B H 0.941340 0.770803 0.546763 0.054 Uiso 1 1 calc R U . . .
H31C H 0.906663 0.688224 0.518404 0.054 Uiso 1 1 calc R U . . .
C32 C 0.5933(4) 0.6616(3) 0.0910(2) 0.0348(11) Uani 1 1 d . . . . .
H32A H 0.633386 0.676172 0.066370 0.042 Uiso 1 1 calc R U . . .
H32B H 0.528023 0.624902 0.062906 0.042 Uiso 1 1 calc R U . . .
C33 C 0.2225(3) 0.6469(2) 0.4645(2) 0.0353(11) Uani 1 1 d . . . . .
C34 C 0.7263(4) 0.8646(2) 0.5832(2) 0.0337(10) Uani 1 1 d . . . . .
H34A H 0.795208 0.885379 0.610780 0.040 Uiso 1 1 calc R U . . .
H34B H 0.682285 0.859501 0.607551 0.040 Uiso 1 1 calc R U . . .
C35 C 0.7902(3) 0.5329(2) 0.4613(2) 0.0286(9) Uani 1 1 d . . . . .
H35A H 0.732584 0.492038 0.457163 0.034 Uiso 1 1 calc R U . . .
H35B H 0.817930 0.566592 0.503820 0.034 Uiso 1 1 calc R U . . .
C36 C 0.8779(3) 0.9645(2) 0.5487(2) 0.0319(10) Uani 1 1 d . . . . .
H36A H 0.888962 0.969947 0.591410 0.038 Uiso 1 1 calc R U . . .
H36B H 0.891850 1.010933 0.547082 0.038 Uiso 1 1 calc R U . . .
C37 C 0.4134(4) 0.2976(2) 0.1888(2) 0.0370(11) Uani 1 1 d . . . . .
H37A H 0.455761 0.288995 0.219332 0.044 Uiso 1 1 calc R U . . .
H37B H 0.357248 0.252488 0.161690 0.044 Uiso 1 1 calc R U . . .
C38 C 0.5353(4) 0.2908(2) 0.1409(3) 0.0471(13) Uani 1 1 d D U . . .
H38A H 0.556271 0.278022 0.175260 0.056 Uiso 0.599(16) 1 calc R U P B 1
H38B H 0.496769 0.246996 0.104521 0.056 Uiso 0.599(16) 1 calc R U P B 1
H38C H 0.522281 0.253217 0.156466 0.056 Uiso 0.401(16) 1 calc R U P B 2
H38D H 0.518240 0.268705 0.096517 0.056 Uiso 0.401(16) 1 calc R U P B 2
C39 C 0.2145(3) 0.7082(2) 0.5077(2) 0.0321(10) Uani 1 1 d . . . . .
C40 C 0.9004(3) 0.6097(3) 0.1006(2) 0.0400(12) Uani 1 1 d . . . . .
C41 C 1.0270(3) 0.6919(2) 0.3310(2) 0.0301(10) Uani 1 1 d . . . . .
H41A H 1.093674 0.705423 0.327856 0.036 Uiso 1 1 calc R U . . .
H41B H 0.978528 0.658737 0.290654 0.036 Uiso 1 1 calc R U . . .
C42 C 0.8366(4) 0.5933(3) 0.0443(2) 0.0373(11) Uani 1 1 d . . . . .
C43 C 0.4057(4) 0.7005(3) 0.0956(2) 0.0407(12) Uani 1 1 d . . . . .
H43A H 0.355544 0.709927 0.071146 0.049 Uiso 1 1 calc R U . . .
H43B H 0.383663 0.649434 0.081519 0.049 Uiso 1 1 calc R U . . .
C44 C 0.5323(4) 0.7235(2) 0.6191(2) 0.0345(10) Uani 1 1 d . . . . .
H44A H 0.598946 0.761186 0.643310 0.041 Uiso 1 1 calc R U . . .
H44B H 0.504690 0.703997 0.646490 0.041 Uiso 1 1 calc R U . . .
C45 C 0.7512(4) 0.4077(2) 0.3520(2) 0.0368(11) Uani 1 1 d . . . . .
H45A H 0.749548 0.387237 0.382901 0.044 Uiso 1 1 calc R U . . .
H45B H 0.759298 0.376022 0.317500 0.044 Uiso 1 1 calc R U . . .
C46 C 0.6529(3) 0.4114(2) 0.3301(2) 0.0353(11) Uani 1 1 d . . . . .
H46A H 0.601604 0.364094 0.303319 0.042 Uiso 1 1 calc R U . . .
H46B H 0.633138 0.428789 0.365261 0.042 Uiso 1 1 calc R U . . .
C47 C 0.8669(4) 0.5103(3) 0.4442(2) 0.0357(11) Uani 1 1 d . . . . .
H47A H 0.930999 0.551416 0.459890 0.043 Uiso 1 1 calc R U . . .
H47B H 0.875024 0.477442 0.462854 0.043 Uiso 1 1 calc R U . . .
C48 C 0.6250(3) 0.6553(3) 0.5955(2) 0.0328(10) Uani 1 1 d . . . . .
H48A H 0.610496 0.629275 0.621701 0.039 Uiso 1 1 calc R U . . .
H48B H 0.682546 0.700454 0.620602 0.039 Uiso 1 1 calc R U . . .
C49 C 0.6432(3) 0.6308(3) 0.12923(19) 0.0310(10) Uani 1 1 d . . . . .
H49A H 0.639681 0.586236 0.102557 0.037 Uiso 1 1 calc R U . . .
H49B H 0.713488 0.663303 0.150882 0.037 Uiso 1 1 calc R U . . .
C50 C 1.0443(4) 1.0971(3) 0.2903(2) 0.0424(12) Uani 1 1 d . . . . .
C51 C 0.2640(4) 0.7767(3) 0.5105(2) 0.0385(11) Uani 1 1 d . . . . .
H51 H 0.301529 0.783409 0.484688 0.046 Uiso 1 1 calc R U . . .
C52 C 0.1918(4) 0.6048(3) 0.1215(2) 0.0433(12) Uani 1 1 d . . . . .
H52A H 0.222561 0.578474 0.098728 0.052 Uiso 1 1 calc R U . . .
H52B H 0.160982 0.624409 0.095841 0.052 Uiso 1 1 calc R U . . .
C53 C 0.9792(3) 0.7751(2) 0.3003(2) 0.0322(10) Uani 1 1 d . . . . .
H53A H 1.028335 0.778031 0.279420 0.039 Uiso 1 1 calc R U . . .
H53B H 0.980696 0.822123 0.316653 0.039 Uiso 1 1 calc R U . . .
C54 C 0.4565(4) 0.3809(2) 0.0786(2) 0.0401(12) Uani 1 1 d . . . . .
H54A H 0.508428 0.372043 0.064072 0.048 Uiso 1 1 calc R U . . .
H54B H 0.408394 0.381147 0.044823 0.048 Uiso 1 1 calc R U . . .
C55 C 0.7125(4) 0.9113(2) 0.5508(2) 0.0342(10) Uani 1 1 d . . . . .
H55A H 0.642337 0.892089 0.525725 0.041 Uiso 1 1 calc R U . . .
H55B H 0.730666 0.958314 0.580838 0.041 Uiso 1 1 calc R U . . .
C56 C 0.3746(4) 0.3477(2) 0.2208(2) 0.0394(12) Uani 1 1 d . . . . .
H56A H 0.318708 0.346562 0.191018 0.047 Uiso 1 1 calc R U . . .
H56B H 0.350606 0.333172 0.251436 0.047 Uiso 1 1 calc R U . . .
C57 C 0.7376(3) 0.9383(2) 0.4634(2) 0.0328(10) Uani 1 1 d . . . . .
H57A H 0.789648 0.952998 0.445732 0.039 Uiso 1 1 calc R U . . .
H57B H 0.724162 0.979040 0.481242 0.039 Uiso 1 1 calc R U . . .
C58 C 0.1153(3) 0.5574(3) 0.1384(2) 0.0363(11) Uani 1 1 d . . . . .
H58A H 0.082684 0.583526 0.159410 0.044 Uiso 1 1 calc R U . . .
H58B H 0.064546 0.518285 0.101297 0.044 Uiso 1 1 calc R U . . .
C59 C 0.1590(4) 0.7010(3) 0.5438(2) 0.0396(11) Uani 1 1 d . . . . .
H59 H 0.125082 0.656134 0.543582 0.047 Uiso 1 1 calc R U . . .
C60 C 0.6500(4) 0.6140(2) 0.54477(19) 0.0305(10) Uani 1 1 d . . . . .
H60A H 0.715739 0.615261 0.560904 0.037 Uiso 1 1 calc R U . . .
H60B H 0.600845 0.564707 0.526164 0.037 Uiso 1 1 calc R U . . .
C61 C 0.9043(4) 0.4581(3) 0.2944(2) 0.0372(11) Uani 1 1 d . . . . .
H61A H 0.965646 0.462346 0.285385 0.045 Uiso 1 1 calc R U . . .
H61B H 0.853192 0.410232 0.268999 0.045 Uiso 1 1 calc R U . . .
C62 C 0.2594(4) 0.8328(3) 0.5488(2) 0.0437(12) Uani 1 1 d . . . . .
H62 H 0.296133 0.878114 0.550820 0.052 Uiso 1 1 calc R U . . .
C63 C 0.9222(3) 0.4703(3) 0.3603(2) 0.0358(11) Uani 1 1 d . . . . .
H63A H 0.932691 0.431170 0.367792 0.043 Uiso 1 1 calc R U . . .
H63B H 0.982552 0.513638 0.385448 0.043 Uiso 1 1 calc R U . . .
C64 C 1.0485(4) 1.0313(3) 0.2685(3) 0.0494(14) Uani 1 1 d . . . . .
H64 H 1.090896 1.025671 0.246121 0.059 Uiso 1 1 calc R U . . .
C65 C 0.4050(4) 0.3234(3) 0.0983(2) 0.0442(12) Uani 1 1 d . . . . .
H65A H 0.346449 0.328221 0.106360 0.053 Uiso 1 1 calc R U . . .
H65B H 0.382011 0.277597 0.065032 0.053 Uiso 1 1 calc R U . . .
C66 C 0.4675(4) 0.7531(3) 0.5915(2) 0.0371(11) Uani 1 1 d . . . . .
H66A H 0.398140 0.717942 0.573121 0.045 Uiso 1 1 calc R U . . .
H66B H 0.471223 0.794629 0.622927 0.045 Uiso 1 1 calc R U . . .
C67 C 0.2003(4) 0.8243(3) 0.5858(3) 0.0494(14) Uani 1 1 d . . . . .
C68 C 0.6237(7) 0.3321(4) 0.1311(6) 0.038(2) Uani 0.599(16) 1 d . U P B 1
H68A H 0.674210 0.314104 0.138729 0.045 Uiso 0.599(16) 1 calc R U P B 1
H68B H 0.607051 0.328161 0.088650 0.045 Uiso 0.599(16) 1 calc R U P B 1
C69 C 0.4209(11) 0.7791(7) 0.2898(6) 0.051(3) Uani 0.428 1 d . . P C 1
H69A H 0.402548 0.786831 0.326313 0.076 Uiso 0.428 1 calc R U P C 1
H69B H 0.365241 0.769257 0.255284 0.076 Uiso 0.428 1 calc R U P C 1
H69C H 0.477524 0.820839 0.295587 0.076 Uiso 0.428 1 calc R U P C 1
O47 O 0.3883(5) 0.8246(3) 0.3210(3) 0.0569(19) Uani 0.572 1 d . . P D 2
H47C H 0.400789 0.850150 0.358468 0.085 Uiso 0.572 1 d R U P D 2
H47D H 0.353886 0.839664 0.300041 0.085 Uiso 0.572 1 d R U P D 2
Cl2 Cl 0.86143(15) 0.40920(13) 0.14209(12) 0.0699(6) Uani 0.81 1 d . U P E 1
C68A C 0.6359(7) 0.3350(4) 0.1662(9) 0.041(3) Uani 0.401(16) 1 d D U P B 2
H68C H 0.660551 0.335947 0.207252 0.049 Uiso 0.401(16) 1 calc R U P B 2
H68D H 0.670419 0.314568 0.141678 0.049 Uiso 0.401(16) 1 calc R U P B 2
O49 O 0.7606(14) 0.3585(12) 0.0617(9) 0.0703(14) Uani 0.19 1 d D U P E 2
N48 N 0.8226(18) 0.3635(14) 0.1033(10) 0.0716(12) Uani 0.19 1 d D U P E 2
O1 O 0.8788(14) 0.3324(11) 0.0999(10) 0.0717(14) Uani 0.19 1 d D U P E 2
O65 O 0.8385(19) 0.4095(12) 0.1563(10) 0.0717(13) Uani 0.19 1 d D U P E 2

loop_
_atom_site_aniso_label
_atom_site_aniso_U_11
_atom_site_aniso_U_22
_atom_site_aniso_U_33
_atom_site_aniso_U_23
_atom_site_aniso_U_13
_atom_site_aniso_U_12
In1 0.02283(14) 0.01840(13) 0.02453(14) 0.01058(11) 0.01125(11) 0.00995(11)
In2 0.02113(14) 0.01961(13) 0.02472(14) 0.01065(11) 0.01049(11) 0.00938(11)
In3 0.02194(14) 0.02020(14) 0.02527(14) 0.01126(11) 0.01079(11) 0.01010(11)
In4 0.02018(13) 0.01897(13) 0.02659(14) 0.00979(11) 0.01178(11) 0.00965(11)
In5 0.02348(14) 0.02145(14) 0.02887(15) 0.01228(12) 0.01428(12) 0.01226(12)
In6 0.02258(14) 0.02058(14) 0.02900(15) 0.00918(12) 0.01239(12) 0.01071(12)
In7 0.02134(14) 0.02273(14) 0.03019(15) 0.01379(12) 0.01229(12) 0.01190(12)
In8 0.02670(15) 0.02140(14) 0.02584(14) 0.01128(12) 0.01317(12) 0.01119(12)
In9 0.02565(15) 0.01961(14) 0.02859(15) 0.01243(12) 0.01210(12) 0.00844(12)
In10 0.02124(14) 0.02120(14) 0.03379(16) 0.01181(12) 0.01195(12) 0.00853(11)
In11 0.02663(15) 0.01905(14) 0.02629(15) 0.00837(12) 0.01133(12) 0.00811(12)
In12 0.02262(14) 0.02716(15) 0.02796(15) 0.01269(12) 0.01154(12) 0.01328(12)
In13 0.02680(15) 0.02603(15) 0.02643(15) 0.01429(12) 0.01081(12) 0.01189(12)
In14 0.02888(16) 0.02766(15) 0.02388(14) 0.00824(12) 0.00849(12) 0.01511(13)
In15 0.02486(15) 0.02993(16) 0.03263(16) 0.01325(13) 0.01508(12) 0.01438(13)
O2 0.0193(14) 0.0205(14) 0.0230(14) 0.0080(12) 0.0076(11) 0.0088(12)
O3 0.0215(14) 0.0178(14) 0.0235(14) 0.0087(11) 0.0082(11) 0.0075(11)
O4 0.0246(15) 0.0288(16) 0.0291(15) 0.0152(13) 0.0125(12) 0.0125(13)
O5 0.0227(15) 0.0303(16) 0.0346(16) 0.0159(13) 0.0138(13) 0.0161(13)
O6 0.0233(15) 0.0261(15) 0.0275(15) 0.0130(12) 0.0116(12) 0.0128(12)
O7 0.0302(16) 0.0189(14) 0.0299(15) 0.0099(12) 0.0144(13) 0.0122(13)
O8 0.0210(14) 0.0201(14) 0.0268(14) 0.0099(12) 0.0127(12) 0.0106(12)
O9 0.0195(14) 0.0192(14) 0.0267(14) 0.0111(12) 0.0113(12) 0.0088(11)
O10 0.0249(15) 0.0217(15) 0.0290(15) 0.0113(12) 0.0124(12) 0.0085(12)
O11 0.0187(14) 0.0214(14) 0.0274(15) 0.0117(12) 0.0081(12) 0.0091(12)
O12 0.0391(18) 0.0294(17) 0.0237(15) 0.0025(13) 0.0075(13) 0.0197(15)
O13 0.0258(15) 0.0268(15) 0.0260(15) 0.0142(12) 0.0133(12) 0.0111(13)
O14 0.0275(16) 0.0327(17) 0.0352(16) 0.0161(14) 0.0148(13) 0.0186(14)
O15 0.0249(15) 0.0212(14) 0.0318(15) 0.0131(12) 0.0139(12) 0.0144(12)
O16 0.0247(15) 0.0270(16) 0.0257(15) 0.0111(13) 0.0063(12) 0.0101(13)
O17 0.0313(16) 0.0295(16) 0.0255(15) 0.0171(13) 0.0152(13) 0.0160(13)
O18 0.0294(16) 0.0248(16) 0.0332(16) 0.0148(13) 0.0107(13) 0.0089(13)
O19 0.0232(15) 0.0231(15) 0.0356(16) 0.0141(13) 0.0152(13) 0.0088(12)
O20 0.0318(16) 0.0255(15) 0.0311(16) 0.0148(13) 0.0135(13) 0.0188(13)
O21 0.0205(14) 0.0257(15) 0.0399(17) 0.0163(13) 0.0169(13) 0.0104(12)
O22 0.0354(17) 0.0269(16) 0.0335(16) 0.0197(14) 0.0134(14) 0.0121(14)
O23 0.0269(16) 0.0160(14) 0.0421(17) 0.0087(13) 0.0187(14) 0.0072(12)
O24 0.0342(17) 0.0243(16) 0.0299(16) 0.0101(13) 0.0161(13) 0.0095(13)
O25 0.0244(15) 0.0226(15) 0.0408(17) 0.0145(13) 0.0134(13) 0.0104(13)
O26 0.0263(15) 0.0250(15) 0.0310(15) 0.0172(13) 0.0124(13) 0.0098(13)
O27 0.0231(15) 0.0264(16) 0.0315(16) 0.0102(13) 0.0107(12) 0.0099(13)
O28 0.0313(16) 0.0320(16) 0.0291(15) 0.0184(13) 0.0151(13) 0.0210(14)
O29 0.0282(16) 0.0247(15) 0.0341(16) 0.0182(13) 0.0139(13) 0.0124(13)
O30 0.0257(16) 0.0361(18) 0.0255(15) 0.0075(14) 0.0058(13) 0.0104(14)
O31 0.0409(19) 0.0385(18) 0.0373(17) 0.0142(15) 0.0212(15) 0.0291(16)
O32 0.0270(16) 0.0253(16) 0.0383(17) 0.0118(14) 0.0107(14) 0.0070(13)
O33 0.0329(17) 0.0411(19) 0.0291(16) 0.0148(15) 0.0128(14) 0.0171(15)
O34 0.0190(14) 0.0290(16) 0.0412(17) 0.0167(14) 0.0138(13) 0.0128(13)
O35 0.0228(15) 0.0374(18) 0.0298(16) 0.0129(14) 0.0085(13) 0.0097(14)
O36 0.0295(16) 0.0252(16) 0.0474(18) 0.0110(14) 0.0219(14) 0.0135(13)
O37 0.0341(18) 0.0428(19) 0.0372(17) 0.0214(15) 0.0116(14) 0.0230(16)
O38 0.0366(18) 0.0272(16) 0.0406(18) 0.0148(14) 0.0195(15) 0.0107(14)
O39 0.0296(16) 0.0238(16) 0.0361(17) 0.0102(13) 0.0119(14) 0.0071(13)
O40 0.046(2) 0.045(2) 0.0364(18) 0.0266(16) 0.0164(15) 0.0263(17)
O41 0.0349(17) 0.0221(16) 0.0514(19) 0.0193(15) 0.0233(15) 0.0129(14)
O42 0.0307(17) 0.0349(18) 0.0482(19) 0.0226(16) 0.0230(15) 0.0103(14)
O43 0.048(2) 0.0364(18) 0.0332(17) 0.0166(14) 0.0234(15) 0.0272(16)
N1 0.0234(18) 0.033(2) 0.0283(19) 0.0100(16) 0.0116(15) 0.0117(16)
N2 0.030(2) 0.037(2) 0.032(2) 0.0191(17) 0.0116(16) 0.0173(18)
N3 0.0233(19) 0.039(2) 0.035(2) 0.0158(18) 0.0098(16) 0.0167(17)
N4 0.0249(19) 0.0266(19) 0.035(2) 0.0130(16) 0.0120(16) 0.0095(16)
O44 0.084(3) 0.0293(19) 0.096(3) 0.032(2) 0.068(3) 0.020(2)
N5 0.031(2) 0.032(2) 0.034(2) 0.0164(17) 0.0176(16) 0.0177(17)
N6 0.032(2) 0.0258(19) 0.043(2) 0.0182(17) 0.0200(17) 0.0127(17)
O45 0.075(3) 0.043(2) 0.065(2) 0.0315(19) 0.046(2) 0.033(2)
N7 0.032(2) 0.0231(19) 0.036(2) 0.0105(16) 0.0147(17) 0.0098(16)
N8 0.035(2) 0.031(2) 0.045(2) 0.0222(18) 0.0213(18) 0.0210(18)
N9 0.027(2) 0.0252(19) 0.041(2) 0.0066(17) 0.0158(17) 0.0096(16)
N10 0.040(2) 0.028(2) 0.043(2) 0.0164(18) 0.0214(19) 0.0125(18)
O46 0.078(3) 0.040(2) 0.093(3) 0.021(2) 0.063(3) 0.025(2)
N11 0.045(3) 0.041(2) 0.057(3) 0.019(2) 0.029(2) 0.022(2)
C1 0.024(2) 0.031(2) 0.029(2) 0.0079(19) 0.0104(18) 0.0105(19)
C3 0.023(2) 0.031(2) 0.031(2) 0.0056(19) 0.0114(19) 0.0114(19)
C4 0.027(2) 0.026(2) 0.038(2) 0.017(2) 0.013(2) 0.0104(19)
C5 0.023(2) 0.027(2) 0.029(2) 0.0154(18) 0.0133(18) 0.0132(18)
C6 0.036(3) 0.031(2) 0.028(2) 0.0082(19) 0.017(2) 0.019(2)
C7 0.024(2) 0.025(2) 0.033(2) 0.0159(19) 0.0149(18) 0.0071(18)
C8 0.031(2) 0.029(2) 0.038(3) 0.016(2) 0.018(2) 0.010(2)
C9 0.028(2) 0.032(2) 0.042(3) 0.021(2) 0.018(2) 0.019(2)
C10 0.024(2) 0.034(2) 0.031(2) 0.011(2) 0.0131(19) 0.0109(19)
C11 0.025(2) 0.040(3) 0.042(3) 0.016(2) 0.013(2) 0.018(2)
C12 0.020(2) 0.035(3) 0.029(2) 0.006(2) 0.0052(18) 0.0091(19)
C13 0.021(2) 0.040(3) 0.030(2) 0.009(2) 0.0056(18) 0.010(2)
C14 0.032(2) 0.018(2) 0.035(2) 0.0092(18) 0.0163(19) 0.0145(18)
C15 0.032(2) 0.037(3) 0.040(3) 0.026(2) 0.020(2) 0.021(2)
C16 0.048(3) 0.042(3) 0.034(3) 0.022(2) 0.013(2) 0.022(2)
C17 0.020(2) 0.026(2) 0.029(2) 0.0118(18) 0.0056(17) 0.0092(18)
C18 0.022(2) 0.047(3) 0.041(3) 0.020(2) 0.016(2) 0.017(2)
C19 0.028(2) 0.034(2) 0.033(2) 0.021(2) 0.0141(19) 0.014(2)
C20 0.031(2) 0.026(2) 0.038(2) 0.021(2) 0.016(2) 0.0116(19)
C21 0.019(2) 0.030(2) 0.039(2) 0.019(2) 0.0150(19) 0.0079(18)
C22 0.047(3) 0.032(3) 0.038(3) 0.027(2) 0.015(2) 0.015(2)
C23 0.030(2) 0.026(2) 0.036(2) 0.016(2) 0.017(2) 0.0087(19)
C24 0.021(2) 0.026(2) 0.049(3) 0.010(2) 0.010(2) 0.0036(19)
C25 0.023(2) 0.031(2) 0.044(3) 0.016(2) 0.014(2) 0.0074(19)
C26 0.043(3) 0.037(3) 0.043(3) 0.026(2) 0.016(2) 0.011(2)
C27 0.039(3) 0.035(3) 0.038(3) 0.025(2) 0.021(2) 0.016(2)
C28 0.020(2) 0.037(3) 0.041(3) 0.017(2) 0.0120(19) 0.0117(19)
C29 0.035(3) 0.028(2) 0.036(3) 0.011(2) 0.014(2) 0.005(2)
C30 0.048(3) 0.026(2) 0.060(3) 0.019(2) 0.034(3) 0.018(2)
C31 0.034(3) 0.033(3) 0.037(3) 0.015(2) 0.007(2) 0.010(2)
C32 0.039(3) 0.041(3) 0.030(2) 0.020(2) 0.017(2) 0.017(2)
C33 0.034(3) 0.032(3) 0.043(3) 0.017(2) 0.011(2) 0.018(2)
C34 0.043(3) 0.022(2) 0.031(2) 0.0041(19) 0.019(2) 0.008(2)
C35 0.031(2) 0.031(2) 0.036(2) 0.021(2) 0.015(2) 0.019(2)
C36 0.039(3) 0.016(2) 0.033(2) 0.0077(18) 0.014(2) 0.0037(19)
C37 0.035(3) 0.019(2) 0.053(3) 0.006(2) 0.023(2) 0.008(2)
C38 0.043(3) 0.023(2) 0.073(3) 0.006(2) 0.028(3) 0.016(2)
C39 0.026(2) 0.035(3) 0.041(3) 0.018(2) 0.015(2) 0.015(2)
C40 0.029(3) 0.042(3) 0.041(3) 0.018(2) 0.012(2) 0.004(2)
C41 0.022(2) 0.033(2) 0.046(3) 0.021(2) 0.021(2) 0.0138(19)
C42 0.033(3) 0.037(3) 0.038(3) 0.015(2) 0.014(2) 0.010(2)
C43 0.046(3) 0.044(3) 0.037(3) 0.023(2) 0.010(2) 0.022(3)
C44 0.042(3) 0.038(3) 0.032(2) 0.017(2) 0.021(2) 0.019(2)
C45 0.041(3) 0.031(3) 0.058(3) 0.025(2) 0.027(2) 0.025(2)
C46 0.036(3) 0.028(2) 0.048(3) 0.021(2) 0.018(2) 0.012(2)
C47 0.038(3) 0.044(3) 0.040(3) 0.023(2) 0.016(2) 0.027(2)
C48 0.034(3) 0.045(3) 0.034(2) 0.025(2) 0.018(2) 0.022(2)
C49 0.038(3) 0.042(3) 0.027(2) 0.020(2) 0.021(2) 0.021(2)
C50 0.050(3) 0.032(3) 0.054(3) 0.023(2) 0.032(3) 0.013(2)
C51 0.035(3) 0.042(3) 0.046(3) 0.019(2) 0.022(2) 0.019(2)
C52 0.035(3) 0.058(3) 0.040(3) 0.022(3) 0.004(2) 0.024(3)
C53 0.023(2) 0.035(3) 0.048(3) 0.022(2) 0.018(2) 0.013(2)
C54 0.048(3) 0.035(3) 0.030(2) 0.001(2) 0.009(2) 0.022(2)
C55 0.041(3) 0.026(2) 0.036(3) 0.008(2) 0.022(2) 0.012(2)
C56 0.033(3) 0.017(2) 0.061(3) 0.004(2) 0.025(2) 0.0052(19)
C57 0.041(3) 0.020(2) 0.038(3) 0.0097(19) 0.018(2) 0.013(2)
C58 0.030(2) 0.047(3) 0.038(3) 0.019(2) 0.009(2) 0.023(2)
C59 0.039(3) 0.042(3) 0.052(3) 0.023(2) 0.025(2) 0.023(2)
C60 0.043(3) 0.033(2) 0.031(2) 0.021(2) 0.019(2) 0.024(2)
C61 0.041(3) 0.040(3) 0.055(3) 0.027(2) 0.026(2) 0.031(2)
C62 0.054(3) 0.035(3) 0.053(3) 0.019(2) 0.033(3) 0.021(3)
C63 0.035(3) 0.044(3) 0.054(3) 0.032(2) 0.024(2) 0.031(2)
C64 0.061(4) 0.031(3) 0.074(4) 0.025(3) 0.049(3) 0.022(3)
C65 0.034(3) 0.033(3) 0.042(3) -0.002(2) 0.007(2) 0.005(2)
C66 0.045(3) 0.047(3) 0.031(2) 0.016(2) 0.021(2) 0.027(2)
C67 0.059(4) 0.036(3) 0.066(4) 0.020(3) 0.040(3) 0.023(3)
C68 0.036(4) 0.023(3) 0.055(5) 0.003(3) 0.023(4) 0.018(3)
C69 0.064(9) 0.058(9) 0.051(8) 0.028(7) 0.026(7) 0.040(8)
O47 0.085(5) 0.046(4) 0.055(4) 0.017(3) 0.024(4) 0.048(4)
Cl2 0.0429(12) 0.0686(12) 0.1031(17) 0.0340(12) 0.0309(10) 0.0249(10)
C68A 0.033(4) 0.026(4) 0.057(5) 0.000(5) 0.022(5) 0.015(4)
O49 0.0439(19) 0.068(2) 0.103(2) 0.0343(19) 0.0296(18) 0.0249(18)
N48 0.0441(17) 0.0693(17) 0.104(2) 0.0335(17) 0.0305(16) 0.0237(15)
O1 0.0438(19) 0.070(2) 0.104(2) 0.0327(19) 0.0314(18) 0.0237(18)
O65 0.0442(18) 0.0695(18) 0.104(2) 0.0338(17) 0.0306(17) 0.0234(16)

loop_
_atom_type_symbol
_atom_type_description
_atom_type_scat_dispersion_real
_atom_type_scat_dispersion_imag
_atom_type_scat_source
C C 0.0137 0.0067 'International Tables Vol C Tables 4.2.6.8 and 6.1.1.4'
H H 0.0000 0.0000 'International Tables Vol C Tables 4.2.6.8 and 6.1.1.4'
Cl Cl 0.3281 0.5435 'International Tables Vol C Tables 4.2.6.8 and 6.1.1.4'
In In 0.1167 3.9932 'International Tables Vol C Tables 4.2.6.8 and 6.1.1.4'
N N 0.0241 0.0134 'International Tables Vol C Tables 4.2.6.8 and 6.1.1.4'
O O 0.0389 0.0241 'International Tables Vol C Tables 4.2.6.8 and 6.1.1.4'

loop_
_geom_angle_atom_site_label_1
_geom_angle_atom_site_label_2
_geom_angle_atom_site_label_3
_geom_angle
_geom_angle_site_symmetry_1
_geom_angle_site_symmetry_3
_geom_angle_publ_flag
O3 In1 O7 81.50(10) . . ?
O3 In1 O8 98.69(10) . . ?
O3 In1 O9 100.95(10) . . ?
O3 In1 O15 79.17(10) . . ?
O3 In1 O20 177.31(10) . . ?
O7 In1 O15 96.81(10) . . ?
O8 In1 O7 176.57(10) . . ?
O8 In1 O15 79.89(10) . . ?
O9 In1 O7 81.23(10) . . ?
O9 In1 O8 102.06(10) . . ?
O9 In1 O15 177.98(10) . . ?
O9 In1 O20 81.67(10) . . ?
O20 In1 O7 98.38(11) . . ?
O20 In1 O8 81.27(10) . . ?
O20 In1 O15 98.19(10) . . ?
O2 In2 O6 83.00(10) . . ?
O2 In2 O9 93.99(10) . . ?
O2 In2 O13 80.54(10) . . ?
O2 In2 O19 172.87(10) . . ?
O6 In2 O9 174.01(10) . . ?
O6 In2 O13 105.64(10) . . ?
O6 In2 O19 104.03(10) . . ?
O9 In2 O13 78.86(10) . . ?
O9 In2 O19 79.11(10) . . ?
O11 In2 O2 99.33(10) . . ?
O11 In2 O6 80.36(10) . . ?
O11 In2 O9 95.08(10) . . ?
O11 In2 O13 173.89(10) . . ?
O11 In2 O19 83.18(10) . . ?
O19 In2 O13 96.25(10) . . ?
O3 In3 O16 79.27(10) . . ?
O3 In3 O26 100.38(10) . . ?
O11 In3 O3 96.25(10) . . ?
O11 In3 O16 79.28(10) . . ?
O11 In3 O26 95.97(10) . . ?
O17 In3 O3 77.29(10) . . ?
O17 In3 O11 167.48(11) . . ?
O17 In3 O16 88.92(11) . . ?
O17 In3 O26 95.74(11) . . ?
O26 In3 O16 175.14(10) . . ?
O28 In3 O3 169.00(11) . . ?
O28 In3 O11 78.90(10) . . ?
O28 In3 O16 90.08(11) . . ?
O28 In3 O17 105.50(10) . . ?
O28 In3 O26 90.00(11) . . ?
O2 In4 O21 160.76(10) . . ?
O2 In4 O23 77.37(10) . . ?
O2 In4 O27 83.64(10) . . ?
O8 In4 O2 97.73(10) . . ?
O8 In4 O21 99.54(10) . . ?
O8 In4 O23 174.13(10) . . ?
O8 In4 O27 80.51(10) . . ?
O23 In4 O21 84.87(10) . . ?
O23 In4 O27 95.62(11) . . ?
O26 In4 O2 94.01(10) . . ?
O26 In4 O8 96.81(10) . . ?
O26 In4 O21 92.32(10) . . ?
O26 In4 O23 86.83(11) . . ?
O26 In4 O27 176.14(11) . . ?
O27 In4 O21 90.88(11) . . ?
O5 In5 O8 78.73(10) . . ?
O5 In5 O15 101.66(10) . . ?
O5 In5 O25 90.29(11) . . ?
O5 In5 O31 90.11(11) . . ?
O8 In5 O15 79.87(10) . . ?
O25 In5 O8 95.02(11) . . ?
O25 In5 O15 165.71(10) . . ?
O29 In5 O5 174.26(11) . . ?
O29 In5 O8 95.54(10) . . ?
O29 In5 O15 76.88(10) . . ?
O29 In5 O25 90.46(11) . . ?
O29 In5 O31 95.50(11) . . ?
O31 In5 O8 165.24(11) . . ?
O31 In5 O15 93.14(11) . . ?
O31 In5 O25 94.67(12) . . ?
O2 In6 O6 77.42(10) . . ?
O2 In6 N9 130.59(11) . . ?
O6 In6 N9 146.81(11) . . ?
O12 In6 O2 75.12(10) . . ?
O12 In6 O6 98.58(11) . . ?
O12 In6 O23 102.19(11) . . ?
O12 In6 O36 89.26(11) . . ?
O12 In6 N9 76.64(12) . . ?
O18 In6 O2 103.77(10) . . ?
O18 In6 O6 75.58(10) . . ?
O18 In6 O12 174.13(12) . . ?
O18 In6 O23 82.89(11) . . ?
O18 In6 O36 88.63(12) . . ?
O18 In6 N9 107.90(12) . . ?
O23 In6 O2 74.21(10) . . ?
O23 In6 O6 138.85(10) . . ?
O23 In6 N9 73.24(11) . . ?
O36 In6 O2 145.44(11) . . ?
O36 In6 O6 74.67(10) . . ?
O36 In6 O23 140.02(11) . . ?
O36 In6 N9 72.46(12) . . ?
O6 In7 N8 136.46(12) . . ?
O11 In7 O6 75.89(10) . . ?
O11 In7 O14 139.30(10) . . ?
O11 In7 O28 73.83(10) . . ?
O11 In7 N8 144.14(11) . . ?
O14 In7 O6 75.50(10) . . ?
O14 In7 O28 143.75(10) . . ?
O14 In7 N8 74.51(11) . . ?
O18 In7 O6 76.26(10) . . ?
O18 In7 O11 103.55(11) . . ?
O18 In7 O14 97.06(11) . . ?
O18 In7 O28 84.24(11) . . ?
O18 In7 O34 170.63(11) . . ?
O18 In7 N8 76.93(12) . . ?
O28 In7 O6 138.70(10) . . ?
O28 In7 N8 70.53(11) . . ?
O34 In7 O6 112.63(10) . . ?
O34 In7 O11 76.71(10) . . ?
O34 In7 O14 88.34(11) . . ?
O34 In7 O28 86.88(11) . . ?
O34 In7 N8 97.29(12) . . ?
O3 In8 O15 72.91(9) . . ?
O3 In8 O17 74.66(10) . . ?
O3 In8 O43 139.35(10) . . ?
O3 In8 N5 147.25(11) . . ?
O17 In8 O15 138.86(10) . . ?
O17 In8 O43 142.75(10) . . ?
O17 In8 N5 72.69(11) . . ?
O24 In8 O3 77.87(10) . . ?
O24 In8 O15 108.47(10) . . ?
O24 In8 O17 88.47(11) . . ?
O24 In8 O43 86.42(12) . . ?
O24 In8 N5 103.60(12) . . ?
O29 In8 O3 101.57(10) . . ?
O29 In8 O15 71.67(10) . . ?
O29 In8 O17 91.00(11) . . ?
O29 In8 O24 179.32(12) . . ?
O29 In8 O43 94.26(12) . . ?
O29 In8 N5 76.64(12) . . ?
O43 In8 O15 77.13(10) . . ?
O43 In8 N5 72.77(11) . . ?
N5 In8 O15 133.94(11) . . ?
O7 In9 O19 136.42(9) . . ?
O9 In9 O7 76.76(10) . . ?
O9 In9 O19 74.65(10) . . ?
O9 In9 O41 142.32(11) . . ?
O10 In9 O7 76.54(10) . . ?
O10 In9 O9 101.71(10) . . ?
O10 In9 O19 77.89(10) . . ?
O10 In9 O22 169.72(11) . . ?
O10 In9 O41 99.93(11) . . ?
O22 In9 O7 93.25(11) . . ?
O22 In9 O9 76.68(10) . . ?
O22 In9 O19 111.06(11) . . ?
O22 In9 O41 86.89(11) . . ?
O41 In9 O7 138.67(10) . . ?
O41 In9 O19 80.27(10) . . ?
O10 In10 O11 99.93(10) . . ?
O10 In10 O16 79.75(10) . . ?
O10 In10 O19 73.04(10) . . ?
O10 In10 O32 83.18(11) . . ?
O10 In10 O34 175.79(11) . . ?
O10 In10 N4 106.96(12) . . ?
O11 In10 O16 76.49(10) . . ?
O11 In10 O19 73.77(9) . . ?
O11 In10 O32 152.69(10) . . ?
O11 In10 N4 127.41(11) . . ?
O16 In10 O19 134.95(9) . . ?
O16 In10 N4 151.58(11) . . ?
O32 In10 O16 77.42(10) . . ?
O32 In10 O19 132.09(10) . . ?
O32 In10 N4 76.08(12) . . ?
O34 In10 O11 77.31(10) . . ?
O34 In10 O16 96.44(10) . . ?
O34 In10 O19 108.91(10) . . ?
O34 In10 O32 97.82(11) . . ?
O34 In10 N4 77.25(11) . . ?
N4 In10 O19 72.25(11) . . ?
O3 In11 O7 73.16(9) . . ?
O3 In11 O16 76.25(10) . . ?
O3 In11 N7 125.43(11) . . ?
O10 In11 O3 100.81(10) . . ?
O10 In11 O7 72.90(10) . . ?
O10 In11 O16 80.16(10) . . ?
O10 In11 O24 174.99(11) . . ?
O10 In11 O39 83.16(11) . . ?
O10 In11 N7 108.78(12) . . ?
O16 In11 O7 134.00(9) . . ?
O16 In11 N7 152.11(11) . . ?
O24 In11 O3 75.46(10) . . ?
O24 In11 O7 108.74(10) . . ?
O24 In11 O16 95.60(10) . . ?
O24 In11 O39 98.72(11) . . ?
O24 In11 N7 76.21(12) . . ?
O39 In11 O3 153.78(10) . . ?
O39 In11 O7 131.90(10) . . ?
O39 In11 O16 78.98(10) . . ?
O39 In11 N7 76.08(12) . . ?
N7 In11 O7 73.31(11) . . ?
O4 In12 O5 168.11(11) . . ?
O4 In12 O8 102.57(10) . . ?
O4 In12 O20 78.72(11) . . ?
O4 In12 O27 76.34(10) . . ?
O4 In12 O37 81.87(11) . . ?
O4 In12 N3 111.17(12) . . ?
O5 In12 O8 76.88(10) . . ?
O5 In12 O20 89.68(11) . . ?
O5 In12 O27 114.52(10) . . ?
O5 In12 O37 93.26(10) . . ?
O5 In12 N3 77.56(12) . . ?
O8 In12 O20 76.39(9) . . ?
O8 In12 O27 74.80(10) . . ?
O8 In12 O37 152.54(11) . . ?
O8 In12 N3 126.77(11) . . ?
O20 In12 O27 136.29(10) . . ?
O20 In12 N3 148.52(11) . . ?
O37 In12 O20 78.02(11) . . ?
O37 In12 O27 131.96(11) . . ?
O37 In12 N3 74.19(12) . . ?
N3 In12 O27 74.75(11) . . ?
O4 In13 O9 99.92(10) . . ?
O4 In13 O13 75.49(10) . . ?
O4 In13 O20 77.68(11) . . ?
O4 In13 O22 171.46(11) . . ?
O4 In13 O40 83.72(12) . . ?
O4 In13 N2 111.25(12) . . ?
O9 In13 O13 73.22(9) . . ?
O9 In13 O20 75.40(9) . . ?
O9 In13 O40 154.16(11) . . ?
O9 In13 N2 125.46(11) . . ?
O20 In13 O13 133.92(9) . . ?
O20 In13 N2 152.74(11) . . ?
O22 In13 O9 75.91(10) . . ?
O22 In13 O13 109.84(11) . . ?
O22 In13 O20 93.98(11) . . ?
O22 In13 O40 96.83(12) . . ?
O22 In13 N2 77.03(12) . . ?
O40 In13 O13 131.86(11) . . ?
O40 In13 O20 80.50(10) . . ?
O40 In13 N2 75.21(12) . . ?
N2 In13 O13 72.92(11) . . ?
O2 In14 O13 76.78(10) . . ?
O2 In14 O27 75.09(9) . . ?
O2 In14 O30 156.32(10) . 2_665 ?
O2 In14 O33 141.30(10) . 2_665 ?
O4 In14 O2 98.71(10) . . ?
O4 In14 O12 173.81(12) . . ?
O4 In14 O13 78.01(10) . . ?
O4 In14 O27 72.52(10) . . ?
O4 In14 O30 90.73(11) . 2_665 ?
O4 In14 O33 97.53(11) . 2_665 ?
O12 In14 O2 77.57(10) . . ?
O12 In14 O13 96.24(11) . . ?
O12 In14 O27 110.85(11) . . ?
O12 In14 O30 90.94(11) . 2_665 ?
O12 In14 O33 88.38(11) . 2_665 ?
O13 In14 O27 135.07(9) . . ?
O30 In14 O13 84.11(10) 2_665 . ?
O30 In14 O27 128.57(10) 2_665 . ?
O30 In14 O33 57.25(11) 2_665 2_665 ?
O33 In14 O13 141.20(10) 2_665 . ?
O33 In14 O27 76.73(10) 2_665 . ?
O6 In15 O35 102.55(11) . . ?
O6 In15 N1 99.51(11) . . ?
O6 In15 Cl2 168.17(9) . . ?
O14 In15 O6 80.85(10) . . ?
O14 In15 O35 93.40(11) . . ?
O14 In15 N1 152.52(13) . . ?
O14 In15 Cl2 95.00(10) . . ?
O35 In15 Cl2 88.69(9) . . ?
O36 In15 O6 80.02(11) . . ?
O36 In15 O14 102.91(12) . . ?
O36 In15 O35 163.68(11) . . ?
O36 In15 N1 104.21(13) . . ?
O36 In15 Cl2 90.22(9) . . ?
O36 In15 O65 82.3(8) . . ?
N1 In15 O35 59.50(12) . . ?
N1 In15 Cl2 89.29(11) . . ?
O65 In15 O6 158.1(9) . . ?
O65 In15 O14 90.6(7) . . ?
O65 In15 O35 98.0(9) . . ?
O65 In15 N1 97.3(7) . . ?
In2 O2 In4 133.60(13) . . ?
In2 O2 In6 101.19(11) . . ?
In2 O2 In14 105.55(11) . . ?
In4 O2 In6 103.36(11) . . ?
In4 O2 In14 107.44(11) . . ?
In14 O2 In6 101.21(10) . . ?
In1 O3 In3 126.54(13) . . ?
In1 O3 In8 109.89(12) . . ?
In1 O3 In11 108.14(11) . . ?
In3 O3 In8 103.29(11) . . ?
In3 O3 In11 104.51(11) . . ?
In8 O3 In11 101.76(11) . . ?
In12 O4 In13 110.41(13) . . ?
In14 O4 In12 118.57(13) . . ?
In14 O4 In13 114.28(13) . . ?
In5 O5 In12 104.34(11) . . ?
C18 O5 In5 121.8(3) . . ?
C18 O5 In12 114.9(2) . . ?
In2 O6 In6 98.38(10) . . ?
In2 O6 In7 100.27(11) . . ?
In7 O6 In6 98.75(10) . . ?
In15 O6 In2 150.20(14) . . ?
In15 O6 In6 99.99(11) . . ?
In15 O6 In7 99.88(10) . . ?
In1 O7 In9 96.90(10) . . ?
In1 O7 In11 96.73(10) . . ?
In9 O7 In11 93.29(10) . . ?
C14 O7 In1 125.1(2) . . ?
C14 O7 In9 125.7(2) . . ?
C14 O7 In11 111.6(2) . . ?
In1 O8 In5 100.47(11) . . ?
In1 O8 In12 101.66(10) . . ?
In4 O8 In1 126.49(12) . . ?
In4 O8 In5 119.49(12) . . ?
In4 O8 In12 104.59(11) . . ?
In5 O8 In12 99.78(10) . . ?
In1 O9 In2 127.86(12) . . ?
In1 O9 In9 104.90(11) . . ?
In1 O9 In13 104.33(11) . . ?
In2 O9 In9 106.79(11) . . ?
In2 O9 In13 108.41(11) . . ?
In9 O9 In13 101.66(10) . . ?
In9 O10 In10 117.64(13) . . ?
In9 O10 In11 116.69(13) . . ?
In10 O10 In11 106.56(12) . . ?
In2 O11 In7 103.47(11) . . ?
In2 O11 In10 108.60(11) . . ?
In3 O11 In2 131.11(13) . . ?
In3 O11 In7 102.86(11) . . ?
In3 O11 In10 105.54(11) . . ?
In10 O11 In7 101.40(10) . . ?
In14 O12 In6 105.30(12) . . ?
C54 O12 In6 114.7(3) . . ?
C54 O12 In14 130.3(3) . . ?
In2 O13 In13 99.20(10) . . ?
In2 O13 In14 97.11(10) . . ?
In14 O13 In13 91.92(9) . . ?
C49 O13 In2 123.0(2) . . ?
C49 O13 In13 113.8(2) . . ?
C49 O13 In14 125.1(3) . . ?
In15 O14 In7 103.05(11) . . ?
C61 O14 In7 117.5(3) . . ?
C61 O14 In15 122.6(3) . . ?
In1 O15 In8 97.57(10) . . ?
In1 O15 H15 118.9 . . ?
In5 O15 In1 99.48(11) . . ?
In5 O15 In8 98.71(10) . . ?
In5 O15 H15 118.9 . . ?
In8 O15 H15 118.9 . . ?
In3 O16 In10 98.68(11) . . ?
In3 O16 In11 99.84(11) . . ?
In11 O16 In10 93.47(10) . . ?
C31 O16 In3 115.9(2) . . ?
C31 O16 In10 123.1(3) . . ?
C31 O16 In11 120.8(3) . . ?
In3 O17 In8 102.42(11) . . ?
C60 O17 In3 134.8(2) . . ?
C60 O17 In8 121.2(2) . . ?
In7 O18 In6 108.51(12) . . ?
C46 O18 In6 134.8(3) . . ?
C46 O18 In7 116.1(3) . . ?
In2 O19 In9 99.02(10) . . ?
In2 O19 In10 94.45(10) . . ?
In9 O19 In10 90.47(9) . . ?
C21 O19 In2 127.1(2) . . ?
C21 O19 In9 126.1(2) . . ?
C21 O19 In10 109.4(2) . . ?
In1 O20 In12 100.00(11) . . ?
In1 O20 In13 98.48(11) . . ?
In1 O20 H20 110.9 . . ?
In12 O20 In13 93.19(10) . . ?
In12 O20 H20 117.3 . . ?
In13 O20 H20 131.5 . . ?
C69 O20 In1 120.1(5) . . ?
C69 O20 In12 121.4(6) . . ?
C69 O20 In13 118.2(5) . . ?
C17 O21 In4 132.6(3) . . ?
In9 O22 In13 104.56(12) . . ?
C22 O22 In9 128.1(3) . . ?
C22 O22 In13 112.1(3) . . ?
In4 O23 In6 103.23(11) . . ?
C56 O23 In4 127.5(3) . . ?
C56 O23 In6 120.2(3) . . ?
In8 O24 In11 104.50(12) . . ?
C34 O24 In8 129.9(3) . . ?
C34 O24 In11 113.4(2) . . ?
C17 O25 In5 135.4(3) . . ?
In3 O26 H26 110.9 . . ?
In4 O26 In3 132.34(13) . . ?
In4 O26 H26 109.2 . . ?
In4 O27 In12 99.10(11) . . ?
In4 O27 In14 93.82(10) . . ?
In12 O27 In14 91.75(10) . . ?
C12 O27 In4 127.0(3) . . ?
C12 O27 In12 114.1(2) . . ?
C12 O27 In14 123.5(2) . . ?
In3 O28 In7 101.73(11) . . ?
C35 O28 In3 136.4(2) . . ?
C35 O28 In7 121.8(2) . . ?
In5 O29 In8 112.55(12) . . ?
C20 O29 In5 132.8(3) . . ?
C20 O29 In8 114.6(2) . . ?
C6 O30 In14 91.2(3) . 2_665 ?
C33 O31 In5 135.5(3) . . ?
C24 O32 In10 106.2(2) . . ?
C6 O33 In14 90.5(3) . 2_665 ?
In10 O34 In7 103.88(11) . . ?
C28 O34 In7 127.5(3) . . ?
C28 O34 In10 113.7(3) . . ?
C10 O35 In15 93.6(2) . . ?
In15 O36 In6 105.23(12) . . ?
C68 O36 In6 122.8(4) . . ?
C68 O36 In15 131.4(4) . . ?
C68A O36 In6 110.5(6) . . ?
C68A O36 In15 135.0(4) . . ?
C52 O37 In12 106.2(3) . . ?
C4 O38 H38 109.5 . . ?
C29 O39 In11 106.5(3) . . ?
C43 O40 In13 106.1(3) . . ?
C4 O41 In9 97.4(3) . . ?
C19 O42 H42 130.0 . . ?
C66 O43 In8 118.9(3) . . ?
C3 N1 In15 146.8(3) . . ?
C3 N1 C10 121.1(4) . . ?
C10 N1 In15 92.0(3) . . ?
C16 N2 In13 108.0(3) . . ?
C26 N2 In13 105.3(3) . . ?
C26 N2 C16 110.6(4) . . ?
C26 N2 C32 112.5(4) . . ?
C32 N2 In13 110.7(3) . . ?
C32 N2 C16 109.6(3) . . ?
C11 N3 In12 105.0(3) . . ?
C11 N3 C58 110.6(3) . . ?
C13 N3 In12 108.9(2) . . ?
C13 N3 C11 112.1(4) . . ?
C13 N3 C58 109.7(3) . . ?
C58 N3 In12 110.4(3) . . ?
C25 N4 In10 107.6(3) . . ?
C41 N4 In10 106.3(2) . . ?
C41 N4 C25 109.9(3) . . ?
C41 N4 C53 111.3(3) . . ?
C53 N4 In10 111.0(2) . . ?
C53 N4 C25 110.7(3) . . ?
C50 O44 H44 126.3 . . ?
C27 N5 In8 106.2(2) . . ?
C27 N5 C44 112.5(3) . . ?
C27 N5 C48 112.4(4) . . ?
C44 N5 In8 108.3(3) . . ?
C48 N5 In8 106.5(2) . . ?
C48 N5 C44 110.7(3) . . ?
C7 N6 C19 123.0(4) . . ?
C33 O45 H45 108.6 . . ?
C36 N7 In11 107.2(3) . . ?
C36 N7 C57 110.6(3) . . ?
C55 N7 In11 106.4(3) . . ?
C55 N7 C36 110.5(3) . . ?
C55 N7 C57 112.2(4) . . ?
C57 N7 In11 109.8(3) . . ?
C45 N8 In7 106.8(3) . . ?
C47 N8 In7 108.1(3) . . ?
C47 N8 C45 112.9(4) . . ?
C47 N8 C63 110.9(4) . . ?
C63 N8 In7 106.3(2) . . ?
C63 N8 C45 111.4(4) . . ?
C37 N9 In6 107.4(3) . . ?
C37 N9 C38 111.0(4) . . ?
C37 N9 C65 111.2(4) . . ?
C38 N9 In6 107.8(3) . . ?
C38 N9 C65 113.7(4) . . ?
C65 N9 In6 105.4(3) . . ?
C8 N10 C50 122.6(4) . . ?
C67 O46 H46 105.2 . . ?
C67 N11 C59 123.7(4) . . ?
C3 C1 C6 120.5(4) . . ?
C3 C1 C42 117.8(4) . . ?
C42 C1 C6 121.7(4) . . ?
N1 C3 C1 122.3(4) . . ?
N1 C3 H3 118.9 . . ?
C1 C3 H3 118.9 . . ?
O38 C4 O41 120.7(4) . . ?
O38 C4 C23 121.7(4) . . ?
O41 C4 C23 117.5(4) . . ?
C7 C5 C9 118.2(4) . . ?
C7 C5 C17 121.6(4) . . ?
C9 C5 C17 120.2(4) . . ?
O30 C6 In14 60.1(2) . 2_665 ?
O30 C6 O33 120.3(4) . . ?
O30 C6 C1 119.0(4) . . ?
O33 C6 In14 60.7(2) . 2_665 ?
O33 C6 C1 120.6(4) . . ?
C1 C6 In14 171.0(3) . 2_665 ?
N6 C7 C5 120.8(4) . . ?
N6 C7 H7 119.6 . . ?
C5 C7 H7 119.6 . . ?
N10 C8 H8 119.1 . . ?
N10 C8 C23 121.7(4) . . ?
C23 C8 H8 119.1 . . ?
C5 C9 H9 119.6 . . ?
C15 C9 C5 120.9(4) . . ?
C15 C9 H9 119.6 . . ?
O35 C10 N1 114.9(4) . . ?
O35 C10 C40 124.9(4) . . ?
N1 C10 C40 120.2(4) . . ?
N3 C11 H11A 109.4 . . ?
N3 C11 H11B 109.4 . . ?
N3 C11 C18 111.2(4) . . ?
H11A C11 H11B 108.0 . . ?
C18 C11 H11A 109.4 . . ?
C18 C11 H11B 109.4 . . ?
O27 C12 H12A 109.5 . . ?
O27 C12 H12B 109.5 . . ?
O27 C12 C13 110.7(4) . . ?
H12A C12 H12B 108.1 . . ?
C13 C12 H12A 109.5 . . ?
C13 C12 H12B 109.5 . . ?
N3 C13 C12 113.1(3) . . ?
N3 C13 H13A 109.0 . . ?
N3 C13 H13B 109.0 . . ?
C12 C13 H13A 109.0 . . ?
C12 C13 H13B 109.0 . . ?
H13A C13 H13B 107.8 . . ?
O7 C14 H14A 109.6 . . ?
O7 C14 H14B 109.6 . . ?
O7 C14 C57 110.3(3) . . ?
H14A C14 H14B 108.1 . . ?
C57 C14 H14A 109.6 . . ?
C57 C14 H14B 109.6 . . ?
C9 C15 H15A 119.5 . . ?
C9 C15 C19 121.0(4) . . ?
C19 C15 H15A 119.5 . . ?
N2 C16 H16A 109.7 . . ?
N2 C16 H16B 109.7 . . ?
H16A C16 H16B 108.2 . . ?
C43 C16 N2 110.0(4) . . ?
C43 C16 H16A 109.7 . . ?
C43 C16 H16B 109.7 . . ?
O21 C17 O25 126.2(4) . . ?
O21 C17 C5 117.8(4) . . ?
O25 C17 C5 115.9(4) . . ?
O5 C18 C11 110.5(3) . . ?
O5 C18 H18A 109.5 . . ?
O5 C18 H18B 109.5 . . ?
C11 C18 H18A 109.5 . . ?
C11 C18 H18B 109.5 . . ?
H18A C18 H18B 108.1 . . ?
O42 C19 N6 118.1(4) . . ?
O42 C19 C15 125.7(4) . . ?
N6 C19 C15 116.2(4) . . ?
O29 C20 H20A 109.9 . . ?
O29 C20 H20B 109.9 . . ?
O29 C20 C27 108.8(3) . . ?
H20A C20 H20B 108.3 . . ?
C27 C20 H20A 109.9 . . ?
C27 C20 H20B 109.9 . . ?
O19 C21 H21A 109.5 . . ?
O19 C21 H21B 109.5 . . ?
O19 C21 C53 110.9(3) . . ?
H21A C21 H21B 108.1 . . ?
C53 C21 H21A 109.5 . . ?
C53 C21 H21B 109.5 . . ?
O22 C22 H22A 109.8 . . ?
O22 C22 H22B 109.8 . . ?
O22 C22 C26 109.6(4) . . ?
H22A C22 H22B 108.2 . . ?
C26 C22 H22A 109.8 . . ?
C26 C22 H22B 109.8 . . ?
C8 C23 C4 121.4(4) . . ?
C8 C23 C30 117.4(4) . . ?
C30 C23 C4 121.2(4) . . ?
O32 C24 H24A 109.9 . . ?
O32 C24 H24B 109.9 . . ?
O32 C24 C25 108.7(4) . . ?
H24A C24 H24B 108.3 . . ?
C25 C24 H24A 109.9 . . ?
C25 C24 H24B 109.9 . . ?
N4 C25 H25A 109.4 . . ?
N4 C25 H25B 109.4 . . ?
C24 C25 N4 111.3(4) . . ?
C24 C25 H25A 109.4 . . ?
C24 C25 H25B 109.4 . . ?
H25A C25 H25B 108.0 . . ?
N2 C26 C22 109.7(4) . . ?
N2 C26 H26A 109.7 . . ?
N2 C26 H26B 109.7 . . ?
C22 C26 H26A 109.7 . . ?
C22 C26 H26B 109.7 . . ?
H26A C26 H26B 108.2 . . ?
N5 C27 C20 114.7(3) . . ?
N5 C27 H27A 108.6 . . ?
N5 C27 H27B 108.6 . . ?
C20 C27 H27A 108.6 . . ?
C20 C27 H27B 108.6 . . ?
H27A C27 H27B 107.6 . . ?
O34 C28 H28A 109.7 . . ?
O34 C28 H28B 109.7 . . ?
O34 C28 C41 109.9(3) . . ?
H28A C28 H28B 108.2 . . ?
C41 C28 H28A 109.7 . . ?
C41 C28 H28B 109.7 . . ?
O39 C29 H29A 110.1 . . ?
O39 C29 H29B 110.1 . . ?
O39 C29 C36 107.9(4) . . ?
H29A C29 H29B 108.4 . . ?
C36 C29 H29A 110.1 . . ?
C36 C29 H29B 110.1 . . ?
C23 C30 H30 119.6 . . ?
C64 C30 C23 120.7(4) . . ?
C64 C30 H30 119.6 . . ?
O16 C31 H31A 109.5 . . ?
O16 C31 H31B 109.5 . . ?
O16 C31 H31C 109.5 . . ?
H31A C31 H31B 109.5 . . ?
H31A C31 H31C 109.5 . . ?
H31B C31 H31C 109.5 . . ?
N2 C32 H32A 108.8 . . ?
N2 C32 H32B 108.8 . . ?
N2 C32 C49 113.6(4) . . ?
H32A C32 H32B 107.7 . . ?
C49 C32 H32A 108.8 . . ?
C49 C32 H32B 108.8 . . ?
O31 C33 C39 113.4(4) . . ?
O45 C33 O31 127.1(5) . . ?
O45 C33 C39 119.5(4) . . ?
O24 C34 H34A 110.0 . . ?
O24 C34 H34B 110.0 . . ?
O24 C34 C55 108.4(3) . . ?
H34A C34 H34B 108.4 . . ?
C55 C34 H34A 110.0 . . ?
C55 C34 H34B 110.0 . . ?
O28 C35 H35A 110.0 . . ?
O28 C35 H35B 110.0 . . ?
O28 C35 C47 108.4(3) . . ?
H35A C35 H35B 108.4 . . ?
C47 C35 H35A 110.0 . . ?
C47 C35 H35B 110.0 . . ?
N7 C36 C29 110.9(3) . . ?
N7 C36 H36A 109.5 . . ?
N7 C36 H36B 109.5 . . ?
C29 C36 H36A 109.5 . . ?
C29 C36 H36B 109.5 . . ?
H36A C36 H36B 108.1 . . ?
N9 C37 H37A 109.3 . . ?
N9 C37 H37B 109.3 . . ?
N9 C37 C56 111.7(4) . . ?
H37A C37 H37B 107.9 . . ?
C56 C37 H37A 109.3 . . ?
C56 C37 H37B 109.3 . . ?
N9 C38 H38A 108.4 . . ?
N9 C38 H38B 108.4 . . ?
N9 C38 H38C 108.6 . . ?
N9 C38 H38D 108.6 . . ?
H38A C38 H38B 107.5 . . ?
H38C C38 H38D 107.6 . . ?
C68 C38 N9 115.3(5) . . ?
C68 C38 H38A 108.4 . . ?
C68 C38 H38B 108.4 . . ?
C68A C38 N9 114.6(6) . . ?
C68A C38 H38C 108.6 . . ?
C68A C38 H38D 108.6 . . ?
C51 C39 C33 120.5(4) . . ?
C59 C39 C33 122.8(4) . . ?
C59 C39 C51 116.7(4) . . ?
C42 C40 C10 117.1(4) . . ?
N4 C41 C28 109.5(4) . . ?
N4 C41 H41A 109.8 . . ?
N4 C41 H41B 109.8 . . ?
C28 C41 H41A 109.8 . . ?
C28 C41 H41B 109.8 . . ?
H41A C41 H41B 108.2 . . ?
C40 C42 C1 121.4(4) . . ?
O40 C43 C16 109.1(4) . . ?
O40 C43 H43A 109.9 . . ?
O40 C43 H43B 109.9 . . ?
C16 C43 H43A 109.9 . . ?
C16 C43 H43B 109.9 . . ?
H43A C43 H43B 108.3 . . ?
N5 C44 H44A 109.5 . . ?
N5 C44 H44B 109.5 . . ?
N5 C44 C66 110.8(4) . . ?
H44A C44 H44B 108.1 . . ?
C66 C44 H44A 109.5 . . ?
C66 C44 H44B 109.5 . . ?
N8 C45 H45A 108.8 . . ?
N8 C45 H45B 108.8 . . ?
N8 C45 C46 113.9(4) . . ?
H45A C45 H45B 107.7 . . ?
C46 C45 H45A 108.8 . . ?
C46 C45 H45B 108.8 . . ?
O18 C46 C45 111.4(4) . . ?
O18 C46 H46A 109.4 . . ?
O18 C46 H46B 109.4 . . ?
C45 C46 H46A 109.4 . . ?
C45 C46 H46B 109.4 . . ?
H46A C46 H46B 108.0 . . ?
N8 C47 C35 110.8(4) . . ?
N8 C47 H47A 109.5 . . ?
N8 C47 H47B 109.5 . . ?
C35 C47 H47A 109.5 . . ?
C35 C47 H47B 109.5 . . ?
H47A C47 H47B 108.1 . . ?
N5 C48 H48A 109.4 . . ?
N5 C48 H48B 109.4 . . ?
N5 C48 C60 111.3(3) . . ?
H48A C48 H48B 108.0 . . ?
C60 C48 H48A 109.4 . . ?
C60 C48 H48B 109.4 . . ?
O13 C49 C32 110.2(3) . . ?
O13 C49 H49A 109.6 . . ?
O13 C49 H49B 109.6 . . ?
C32 C49 H49A 109.6 . . ?
C32 C49 H49B 109.6 . . ?
H49A C49 H49B 108.1 . . ?
O44 C50 N10 119.7(5) . . ?
O44 C50 C64 123.9(5) . . ?
N10 C50 C64 116.4(4) . . ?
C39 C51 H51 118.9 . . ?
C62 C51 C39 122.2(5) . . ?
C62 C51 H51 118.9 . . ?
O37 C52 H52A 110.2 . . ?
O37 C52 H52B 110.2 . . ?
O37 C52 C58 107.6(4) . . ?
H52A C52 H52B 108.5 . . ?
C58 C52 H52A 110.2 . . ?
C58 C52 H52B 110.2 . . ?
N4 C53 C21 113.1(4) . . ?
N4 C53 H53A 109.0 . . ?
N4 C53 H53B 109.0 . . ?
C21 C53 H53A 109.0 . . ?
C21 C53 H53B 109.0 . . ?
H53A C53 H53B 107.8 . . ?
O12 C54 H54A 109.7 . . ?
O12 C54 H54B 109.7 . . ?
O12 C54 C65 110.0(4) . . ?
H54A C54 H54B 108.2 . . ?
C65 C54 H54A 109.7 . . ?
C65 C54 H54B 109.7 . . ?
N7 C55 C34 110.5(4) . . ?
N7 C55 H55A 109.5 . . ?
N7 C55 H55B 109.5 . . ?
C34 C55 H55A 109.5 . . ?
C34 C55 H55B 109.5 . . ?
H55A C55 H55B 108.1 . . ?
O23 C56 C37 109.7(4) . . ?
O23 C56 H56A 109.7 . . ?
O23 C56 H56B 109.7 . . ?
C37 C56 H56A 109.7 . . ?
C37 C56 H56B 109.7 . . ?
H56A C56 H56B 108.2 . . ?
N7 C57 C14 112.9(4) . . ?
N7 C57 H57A 109.0 . . ?
N7 C57 H57B 109.0 . . ?
C14 C57 H57A 109.0 . . ?
C14 C57 H57B 109.0 . . ?
H57A C57 H57B 107.8 . . ?
N3 C58 C52 110.2(4) . . ?
N3 C58 H58A 109.6 . . ?
N3 C58 H58B 109.6 . . ?
C52 C58 H58A 109.6 . . ?
C52 C58 H58B 109.6 . . ?
H58A C58 H58B 108.1 . . ?
N11 C59 H59 119.5 . . ?
C39 C59 N11 121.0(5) . . ?
C39 C59 H59 119.5 . . ?
O17 C60 C48 108.4(3) . . ?
O17 C60 H60A 110.0 . . ?
O17 C60 H60B 110.0 . . ?
C48 C60 H60A 110.0 . . ?
C48 C60 H60B 110.0 . . ?
H60A C60 H60B 108.4 . . ?
O14 C61 H61A 109.5 . . ?
O14 C61 H61B 109.5 . . ?
O14 C61 C63 110.7(4) . . ?
H61A C61 H61B 108.1 . . ?
C63 C61 H61A 109.5 . . ?
C63 C61 H61B 109.5 . . ?
C51 C62 H62 119.8 . . ?
C51 C62 C67 120.4(5) . . ?
C67 C62 H62 119.8 . . ?
N8 C63 C61 111.2(4) . . ?
N8 C63 H63A 109.4 . . ?
N8 C63 H63B 109.4 . . ?
C61 C63 H63A 109.4 . . ?
C61 C63 H63B 109.4 . . ?
H63A C63 H63B 108.0 . . ?
C30 C64 C50 121.1(5) . . ?
C30 C64 H64 119.4 . . ?
C50 C64 H64 119.4 . . ?
N9 C65 C54 112.3(4) . . ?
N9 C65 H65A 109.2 . . ?
N9 C65 H65B 109.2 . . ?
C54 C65 H65A 109.2 . . ?
C54 C65 H65B 109.2 . . ?
H65A C65 H65B 107.9 . . ?
O43 C66 C44 107.5(4) . . ?
O43 C66 H66A 110.2 . . ?
O43 C66 H66B 110.2 . . ?
C44 C66 H66A 110.2 . . ?
C44 C66 H66B 110.2 . . ?
H66A C66 H66B 108.5 . . ?
O46 C67 N11 118.5(5) . . ?
O46 C67 C62 125.6(5) . . ?
N11 C67 C62 115.9(5) . . ?
O36 C68 C38 109.7(6) . . ?
O36 C68 H68A 109.7 . . ?
O36 C68 H68B 109.7 . . ?
C38 C68 H68A 109.7 . . ?
C38 C68 H68B 109.7 . . ?
H68A C68 H68B 108.2 . . ?
O20 C69 H69A 109.5 . . ?
O20 C69 H69B 109.5 . . ?
O20 C69 H69C 109.5 . . ?
H69A C69 H69B 109.5 . . ?
H69A C69 H69C 109.5 . . ?
H69B C69 H69C 109.5 . . ?
H47C O47 H47D 104.5 . . ?
O36 C68A C38 116.0(8) . . ?
O36 C68A H68C 108.3 . . ?
O36 C68A H68D 108.3 . . ?
C38 C68A H68C 108.3 . . ?
C38 C68A H68D 108.3 . . ?
H68C C68A H68D 107.4 . . ?
O49 N48 O1 125.7(18) . . ?
O49 N48 O65 116.1(17) . . ?
O1 N48 O65 118.0(16) . . ?
N48 O65 In15 138.1(15) . . ?

loop_
_geom_bond_atom_site_label_1
_geom_bond_atom_site_label_2
_geom_bond_distance
_geom_bond_site_symmetry_2
_geom_bond_publ_flag
In1 O3 2.095(3) . ?
In1 O7 2.197(3) . ?
In1 O8 2.173(3) . ?
In1 O9 2.116(3) . ?
In1 O15 2.198(3) . ?
In1 O20 2.152(3) . ?
In2 O2 2.135(3) . ?
In2 O6 2.144(3) . ?
In2 O9 2.157(3) . ?
In2 O11 2.128(3) . ?
In2 O13 2.210(3) . ?
In2 O19 2.186(3) . ?
In3 O3 2.129(3) . ?
In3 O11 2.126(3) . ?
In3 O16 2.219(3) . ?
In3 O17 2.112(3) . ?
In3 O26 2.138(3) . ?
In3 O28 2.094(3) . ?
In4 O2 2.136(3) . ?
In4 O8 2.130(3) . ?
In4 O21 2.210(3) . ?
In4 O23 2.151(3) . ?
In4 O26 2.123(3) . ?
In4 O27 2.190(3) . ?
In5 O5 2.128(3) . ?
In5 O8 2.183(3) . ?
In5 O15 2.190(3) . ?
In5 O25 2.157(3) . ?
In5 O29 2.107(3) . ?
In5 O31 2.133(3) . ?
In6 O2 2.227(3) . ?
In6 O6 2.306(3) . ?
In6 O12 2.161(3) . ?
In6 O18 2.149(3) . ?
In6 O23 2.215(3) . ?
In6 O36 2.188(3) . ?
In6 N9 2.401(4) . ?
In7 O6 2.281(3) . ?
In7 O11 2.200(3) . ?
In7 O14 2.217(3) . ?
In7 O18 2.141(3) . ?
In7 O28 2.264(3) . ?
In7 O34 2.155(3) . ?
In7 N8 2.377(3) . ?
In8 O3 2.162(3) . ?
In8 O15 2.430(3) . ?
In8 O17 2.205(3) . ?
In8 O24 2.120(3) . ?
In8 O29 2.112(3) . ?
In8 O43 2.244(3) . ?
In8 N5 2.377(3) . ?
In9 O7 2.345(3) . ?
In9 O9 2.173(3) . ?
In9 O10 2.034(3) . ?
In9 O19 2.381(3) . ?
In9 O22 2.145(3) . ?
In9 O41 2.240(3) . ?
In10 O10 2.073(3) . ?
In10 O11 2.179(3) . ?
In10 O16 2.299(3) . ?
In10 O19 2.565(3) . ?
In10 O32 2.244(3) . ?
In10 O34 2.148(3) . ?
In10 N4 2.341(4) . ?
In11 O3 2.219(3) . ?
In11 O7 2.472(3) . ?
In11 O10 2.081(3) . ?
In11 O16 2.274(3) . ?
In11 O24 2.178(3) . ?
In11 O39 2.214(3) . ?
In11 N7 2.360(4) . ?
In12 O4 2.061(3) . ?
In12 O5 2.156(3) . ?
In12 O8 2.241(3) . ?
In12 O20 2.314(3) . ?
In12 O27 2.353(3) . ?
In12 O37 2.311(3) . ?
In12 N3 2.334(4) . ?
In13 O4 2.068(3) . ?
In13 O9 2.207(3) . ?
In13 O13 2.434(3) . ?
In13 O20 2.353(3) . ?
In13 O22 2.148(3) . ?
In13 O40 2.228(3) . ?
In13 N2 2.371(4) . ?
In14 O2 2.163(3) . ?
In14 O4 2.031(3) . ?
In14 O12 2.107(3) . ?
In14 O13 2.354(3) . ?
In14 O27 2.544(3) . ?
In14 O30 2.283(3) 2_665 ?
In14 O33 2.297(3) 2_665 ?
In15 O6 2.141(3) . ?
In15 O14 2.107(3) . ?
In15 O35 2.250(3) . ?
In15 O36 2.101(3) . ?
In15 N1 2.244(3) . ?
In15 Cl2 2.469(2) . ?
In15 O65 2.101(9) . ?
O5 C18 1.438(5) . ?
O7 C14 1.428(5) . ?
O12 C54 1.420(5) . ?
O13 C49 1.439(5) . ?
O14 C61 1.413(5) . ?
O15 H15 1.0000 . ?
O16 C31 1.451(5) . ?
O17 C60 1.415(5) . ?
O18 C46 1.399(5) . ?
O19 C21 1.436(5) . ?
O20 H20 0.8701 . ?
O20 C69 1.464(12) . ?
O21 C17 1.258(5) . ?
O22 C22 1.433(5) . ?
O23 C56 1.412(5) . ?
O24 C34 1.429(5) . ?
O25 C17 1.261(5) . ?
O26 H26 0.8700 . ?
O27 C12 1.434(5) . ?
O28 C35 1.412(5) . ?
O29 C20 1.409(5) . ?
O30 C6 1.264(5) . ?
O31 C33 1.235(6) . ?
O32 C24 1.435(5) . ?
O33 C6 1.266(5) . ?
O34 C28 1.419(5) . ?
O35 C10 1.289(5) . ?
O36 C68 1.416(9) . ?
O36 C68A 1.382(8) . ?
O37 C52 1.436(6) . ?
O38 H38 0.8400 . ?
O38 C4 1.247(5) . ?
O39 C29 1.418(5) . ?
O40 C43 1.432(6) . ?
O41 C4 1.274(5) . ?
O42 H42 0.8400 . ?
O42 C19 1.251(5) . ?
O43 C66 1.441(5) . ?
N1 C3 1.337(5) . ?
N1 C10 1.357(5) . ?
N2 C16 1.505(5) . ?
N2 C26 1.476(6) . ?
N2 C32 1.477(6) . ?
N3 C11 1.483(6) . ?
N3 C13 1.481(6) . ?
N3 C58 1.494(5) . ?
N4 C25 1.492(6) . ?
N4 C41 1.478(5) . ?
N4 C53 1.479(5) . ?
O44 H44 0.8402 . ?
O44 C50 1.255(6) . ?
N5 C27 1.465(6) . ?
N5 C44 1.479(5) . ?
N5 C48 1.472(5) . ?
N6 C7 1.363(5) . ?
N6 C19 1.388(5) . ?
O45 H45 0.8399 . ?
O45 C33 1.221(6) . ?
N7 C36 1.479(6) . ?
N7 C55 1.477(5) . ?
N7 C57 1.483(6) . ?
N8 C45 1.485(6) . ?
N8 C47 1.472(6) . ?
N8 C63 1.479(5) . ?
N9 C37 1.473(6) . ?
N9 C38 1.475(6) . ?
N9 C65 1.481(6) . ?
N10 C8 1.356(5) . ?
N10 C50 1.374(6) . ?
O46 H46 0.8400 . ?
O46 C67 1.251(6) . ?
N11 C59 1.374(6) . ?
N11 C67 1.370(7) . ?
C1 C3 1.375(6) . ?
C1 C6 1.468(6) . ?
C1 C42 1.413(6) . ?
C3 H3 0.9500 . ?
C4 C23 1.481(6) . ?
C5 C7 1.366(6) . ?
C5 C9 1.417(6) . ?
C5 C17 1.480(6) . ?
C7 H7 0.9500 . ?
C8 H8 0.9500 . ?
C8 C23 1.371(6) . ?
C9 H9 0.9500 . ?
C9 C15 1.358(6) . ?
C10 C40 1.438(6) . ?
C11 H11A 0.9900 . ?
C11 H11B 0.9900 . ?
C11 C18 1.511(6) . ?
C12 H12A 0.9900 . ?
C12 H12B 0.9900 . ?
C12 C13 1.530(6) . ?
C13 H13A 0.9900 . ?
C13 H13B 0.9900 . ?
C14 H14A 0.9900 . ?
C14 H14B 0.9900 . ?
C14 C57 1.536(6) . ?
C15 H15A 0.9500 . ?
C15 C19 1.420(6) . ?
C16 H16A 0.9900 . ?
C16 H16B 0.9900 . ?
C16 C43 1.497(7) . ?
C18 H18A 0.9900 . ?
C18 H18B 0.9900 . ?
C20 H20A 0.9900 . ?
C20 H20B 0.9900 . ?
C20 C27 1.525(6) . ?
C21 H21A 0.9900 . ?
C21 H21B 0.9900 . ?
C21 C53 1.515(6) . ?
C22 H22A 0.9900 . ?
C22 H22B 0.9900 . ?
C22 C26 1.504(7) . ?
C23 C30 1.418(6) . ?
C24 H24A 0.9900 . ?
C24 H24B 0.9900 . ?
C24 C25 1.488(6) . ?
C25 H25A 0.9900 . ?
C25 H25B 0.9900 . ?
C26 H26A 0.9900 . ?
C26 H26B 0.9900 . ?
C27 H27A 0.9900 . ?
C27 H27B 0.9900 . ?
C28 H28A 0.9900 . ?
C28 H28B 0.9900 . ?
C28 C41 1.529(6) . ?
C29 H29A 0.9900 . ?
C29 H29B 0.9900 . ?
C29 C36 1.528(6) . ?
C30 H30 0.9500 . ?
C30 C64 1.353(7) . ?
C31 H31A 0.9800 . ?
C31 H31B 0.9800 . ?
C31 H31C 0.9800 . ?
C32 H32A 0.9900 . ?
C32 H32B 0.9900 . ?
C32 C49 1.531(6) . ?
C33 C39 1.520(6) . ?
C34 H34A 0.9900 . ?
C34 H34B 0.9900 . ?
C34 C55 1.514(6) . ?
C35 H35A 0.9900 . ?
C35 H35B 0.9900 . ?
C35 C47 1.512(6) . ?
C36 H36A 0.9900 . ?
C36 H36B 0.9900 . ?
C37 H37A 0.9900 . ?
C37 H37B 0.9900 . ?
C37 C56 1.526(6) . ?
C38 H38A 0.9900 . ?
C38 H38B 0.9900 . ?
C38 H38C 0.9900 . ?
C38 H38D 0.9900 . ?
C38 C68 1.469(10) . ?
C38 C68A 1.398(8) . ?
C39 C51 1.420(7) . ?
C39 C59 1.356(6) . ?
C40 C42 1.380(7) . ?
C41 H41A 0.9900 . ?
C41 H41B 0.9900 . ?
C43 H43A 0.9900 . ?
C43 H43B 0.9900 . ?
C44 H44A 0.9900 . ?
C44 H44B 0.9900 . ?
C44 C66 1.511(6) . ?
C45 H45A 0.9900 . ?
C45 H45B 0.9900 . ?
C45 C46 1.529(6) . ?
C46 H46A 0.9900 . ?
C46 H46B 0.9900 . ?
C47 H47A 0.9900 . ?
C47 H47B 0.9900 . ?
C48 H48A 0.9900 . ?
C48 H48B 0.9900 . ?
C48 C60 1.520(6) . ?
C49 H49A 0.9900 . ?
C49 H49B 0.9900 . ?
C50 C64 1.426(7) . ?
C51 H51 0.9500 . ?
C51 C62 1.357(7) . ?
C52 H52A 0.9900 . ?
C52 H52B 0.9900 . ?
C52 C58 1.506(7) . ?
C53 H53A 0.9900 . ?
C53 H53B 0.9900 . ?
C54 H54A 0.9900 . ?
C54 H54B 0.9900 . ?
C54 C65 1.521(7) . ?
C55 H55A 0.9900 . ?
C55 H55B 0.9900 . ?
C56 H56A 0.9900 . ?
C56 H56B 0.9900 . ?
C57 H57A 0.9900 . ?
C57 H57B 0.9900 . ?
C58 H58A 0.9900 . ?
C58 H58B 0.9900 . ?
C59 H59 0.9500 . ?
C60 H60A 0.9900 . ?
C60 H60B 0.9900 . ?
C61 H61A 0.9900 . ?
C61 H61B 0.9900 . ?
C61 C63 1.510(6) . ?
C62 H62 0.9500 . ?
C62 C67 1.418(7) . ?
C63 H63A 0.9900 . ?
C63 H63B 0.9900 . ?
C64 H64 0.9500 . ?
C65 H65A 0.9900 . ?
C65 H65B 0.9900 . ?
C66 H66A 0.9900 . ?
C66 H66B 0.9900 . ?
C68 H68A 0.9900 . ?
C68 H68B 0.9900 . ?
C69 H69A 0.9800 . ?
C69 H69B 0.9800 . ?
C69 H69C 0.9800 . ?
O47 H47C 0.8700 . ?
O47 H47D 0.8700 . ?
C68A H68C 0.9900 . ?
C68A H68D 0.9900 . ?
O49 N48 1.192(16) . ?
N48 O1 1.270(16) . ?
N48 O65 1.312(17) . ?

loop_
_geom_torsion_atom_site_label_1
_geom_torsion_atom_site_label_2
_geom_torsion_atom_site_label_3
_geom_torsion_atom_site_label_4
_geom_torsion
_geom_torsion_site_symmetry_1
_geom_torsion_site_symmetry_2
_geom_torsion_site_symmetry_3
_geom_torsion_site_symmetry_4
_geom_torsion_publ_flag
In1 O7 C14 C57 150.0(3) . . . . ?
In2 O13 C49 C32 -151.3(3) . . . . ?
In2 O19 C21 C53 -145.4(3) . . . . ?
In3 O17 C60 C48 174.9(3) . . . . ?
In3 O28 C35 C47 -165.4(3) . . . . ?
In4 O21 C17 O25 -12.1(6) . . . . ?
In4 O21 C17 C5 168.0(3) . . . . ?
In4 O23 C56 C37 167.7(3) . . . . ?
In4 O27 C12 C13 152.6(3) . . . . ?
In5 O5 C18 C11 -94.9(4) . . . . ?
In5 O25 C17 O21 -23.0(7) . . . . ?
In5 O25 C17 C5 156.9(3) . . . . ?
In5 O29 C20 C27 -128.7(3) . . . . ?
In5 O31 C33 O45 -30.5(8) . . . . ?
In5 O31 C33 C39 150.8(3) . . . . ?
In6 O12 C54 C65 42.5(5) . . . . ?
In6 O18 C46 C45 130.7(4) . . . . ?
In6 O23 C56 C37 26.5(5) . . . . ?
In6 O36 C68 C38 -20.3(11) . . . . ?
In6 O36 C68A C38 50.1(15) . . . . ?
In6 N9 C37 C56 42.3(4) . . . . ?
In6 N9 C38 C68 -36.3(7) . . . . ?
In6 N9 C38 C68A 0.4(10) . . . . ?
In6 N9 C65 C54 34.9(4) . . . . ?
In7 O14 C61 C63 -28.6(5) . . . . ?
In7 O18 C46 C45 -39.5(5) . . . . ?
In7 O28 C35 C47 17.1(5) . . . . ?
In7 O34 C28 C41 89.9(4) . . . . ?
In7 N8 C45 C46 -25.2(4) . . . . ?
In7 N8 C47 C35 49.4(4) . . . . ?
In7 N8 C63 C61 -44.1(4) . . . . ?
In8 O17 C60 C48 -22.1(5) . . . . ?
In8 O24 C34 C55 -90.4(4) . . . . ?
In8 O29 C20 C27 47.3(4) . . . . ?
In8 O43 C66 C44 32.6(5) . . . . ?
In8 N5 C27 C20 22.4(4) . . . . ?
In8 N5 C44 C66 45.3(4) . . . . ?
In8 N5 C48 C60 -47.2(4) . . . . ?
In9 O7 C14 C57 -76.8(4) . . . . ?
In9 O19 C21 C53 71.8(4) . . . . ?
In9 O22 C22 C26 84.6(4) . . . . ?
In9 O41 C4 O38 3.4(4) . . . . ?
In9 O41 C4 C23 -173.6(3) . . . . ?
In10 O19 C21 C53 -33.7(4) . . . . ?
In10 O32 C24 C25 -57.6(4) . . . . ?
In10 O34 C28 C41 -42.0(4) . . . . ?
In10 N4 C25 C24 -27.1(4) . . . . ?
In10 N4 C41 C28 -38.9(4) . . . . ?
In10 N4 C53 C21 -47.5(4) . . . . ?
In11 O7 C14 C57 34.3(4) . . . . ?
In11 O24 C34 C55 45.3(4) . . . . ?
In11 O39 C29 C36 59.4(4) . . . . ?
In11 N7 C36 C29 25.3(4) . . . . ?
In11 N7 C55 C34 38.6(4) . . . . ?
In11 N7 C57 C14 44.5(4) . . . . ?
In12 O5 C18 C11 32.6(4) . . . . ?
In12 O27 C12 C13 29.0(4) . . . . ?
In12 O37 C52 C58 58.7(4) . . . . ?
In12 N3 C11 C18 42.6(4) . . . . ?
In12 N3 C13 C12 42.7(4) . . . . ?
In12 N3 C58 C52 26.7(5) . . . . ?
In13 O13 C49 C32 -31.7(4) . . . . ?
In13 O22 C22 C26 -46.9(4) . . . . ?
In13 O40 C43 C16 -60.9(4) . . . . ?
In13 N2 C16 C43 -23.0(5) . . . . ?
In13 N2 C26 C22 -38.7(4) . . . . ?
In13 N2 C32 C49 -41.8(4) . . . . ?
In14 O12 C54 C65 -97.9(4) . . . . ?
In14 O13 C49 C32 79.1(4) . . . . ?
In14 O27 C12 C13 -80.6(4) . . . . ?
In14 O30 C6 O33 8.3(4) 2_665 . . . ?
In14 O30 C6 C1 -169.7(3) 2_665 . . . ?
In14 O33 C6 O30 -8.2(4) 2_665 . . . ?
In14 O33 C6 C1 169.7(4) 2_665 . . . ?
In15 O14 C61 C63 -158.0(3) . . . . ?
In15 O35 C10 N1 1.9(4) . . . . ?
In15 O35 C10 C40 -178.3(4) . . . . ?
In15 O36 C68 C38 170.1(4) . . . . ?
In15 O36 C68A C38 -169.4(6) . . . . ?
In15 N1 C3 C1 -177.0(4) . . . . ?
In15 N1 C10 O35 -1.9(4) . . . . ?
In15 N1 C10 C40 178.3(4) . . . . ?
O7 C14 C57 N7 -54.2(5) . . . . ?
O12 C54 C65 N9 -52.7(5) . . . . ?
O14 C61 C63 N8 49.5(5) . . . . ?
O19 C21 C53 N4 55.9(5) . . . . ?
O22 C22 C26 N2 58.5(5) . . . . ?
O24 C34 C55 N7 -56.8(5) . . . . ?
O27 C12 C13 N3 -48.8(5) . . . . ?
O28 C35 C47 N8 -44.0(5) . . . . ?
O29 C20 C27 N5 -45.8(5) . . . . ?
O31 C33 C39 C51 -13.9(6) . . . . ?
O31 C33 C39 C59 164.3(4) . . . . ?
O32 C24 C25 N4 58.3(5) . . . . ?
O34 C28 C41 N4 55.0(5) . . . . ?
O35 C10 C40 C42 179.6(4) . . . . ?
O37 C52 C58 N3 -58.2(5) . . . . ?
O38 C4 C23 C8 -3.8(7) . . . . ?
O38 C4 C23 C30 177.9(4) . . . . ?
O39 C29 C36 N7 -57.9(5) . . . . ?
O41 C4 C23 C8 173.2(4) . . . . ?
O41 C4 C23 C30 -5.1(7) . . . . ?
N1 C10 C40 C42 -0.6(7) . . . . ?
N2 C16 C43 O40 56.8(5) . . . . ?
N2 C32 C49 O13 49.8(5) . . . . ?
N3 C11 C18 O5 -51.8(5) . . . . ?
O44 C50 C64 C30 -179.3(6) . . . . ?
N5 C44 C66 O43 -51.3(5) . . . . ?
N5 C48 C60 O17 46.5(5) . . . . ?
O45 C33 C39 C51 167.3(5) . . . . ?
O45 C33 C39 C59 -14.5(7) . . . . ?
N8 C45 C46 O18 43.1(5) . . . . ?
N9 C37 C56 O23 -46.2(6) . . . . ?
N9 C38 C68 O36 37.8(11) . . . . ?
N9 C38 C68A O36 -32.4(17) . . . . ?
N10 C8 C23 C4 -177.0(4) . . . . ?
N10 C8 C23 C30 1.3(7) . . . . ?
N10 C50 C64 C30 -0.7(8) . . . . ?
C3 N1 C10 O35 179.6(4) . . . . ?
C3 N1 C10 C40 -0.2(6) . . . . ?
C3 C1 C6 O30 4.6(6) . . . . ?
C3 C1 C6 O33 -173.3(4) . . . . ?
C3 C1 C42 C40 -1.3(7) . . . . ?
C4 C23 C30 C64 178.1(5) . . . . ?
C5 C9 C15 C19 -1.9(7) . . . . ?
C6 C1 C3 N1 -179.5(4) . . . . ?
C6 C1 C42 C40 178.6(5) . . . . ?
C7 N6 C19 O42 -180.0(4) . . . . ?
C7 N6 C19 C15 -0.6(6) . . . . ?
C7 C5 C9 C15 1.0(6) . . . . ?
C7 C5 C17 O21 -14.5(6) . . . . ?
C7 C5 C17 O25 165.6(4) . . . . ?
C8 N10 C50 O44 -179.5(5) . . . . ?
C8 N10 C50 C64 1.9(7) . . . . ?
C8 C23 C30 C64 -0.2(8) . . . . ?
C9 C5 C7 N6 0.0(6) . . . . ?
C9 C5 C17 O21 165.0(4) . . . . ?
C9 C5 C17 O25 -14.9(6) . . . . ?
C9 C15 C19 O42 -179.1(4) . . . . ?
C9 C15 C19 N6 1.7(6) . . . . ?
C10 N1 C3 C1 0.3(6) . . . . ?
C10 C40 C42 C1 1.4(7) . . . . ?
C11 N3 C13 C12 -73.1(5) . . . . ?
C11 N3 C58 C52 142.5(4) . . . . ?
C13 N3 C11 C18 160.8(3) . . . . ?
C13 N3 C58 C52 -93.3(5) . . . . ?
C16 N2 C26 C22 77.7(4) . . . . ?
C16 N2 C32 C49 -160.8(4) . . . . ?
C17 C5 C7 N6 179.5(4) . . . . ?
C17 C5 C9 C15 -178.5(4) . . . . ?
C19 N6 C7 C5 -0.2(6) . . . . ?
C23 C30 C64 C50 0.0(9) . . . . ?
C25 N4 C41 C28 77.1(4) . . . . ?
C25 N4 C53 C21 -166.8(4) . . . . ?
C26 N2 C16 C43 -137.8(4) . . . . ?
C26 N2 C32 C49 75.8(5) . . . . ?
C27 N5 C44 C66 -71.6(5) . . . . ?
C27 N5 C48 C60 68.7(5) . . . . ?
C32 N2 C16 C43 97.6(5) . . . . ?
C32 N2 C26 C22 -159.4(3) . . . . ?
C33 C39 C51 C62 -179.4(4) . . . . ?
C33 C39 C59 N11 -177.8(4) . . . . ?
C36 N7 C55 C34 -77.3(4) . . . . ?
C36 N7 C57 C14 162.6(4) . . . . ?
C37 N9 C38 C68 -153.7(7) . . . . ?
C37 N9 C38 C68A -117.0(10) . . . . ?
C37 N9 C65 C54 150.9(4) . . . . ?
C38 N9 C37 C56 159.9(4) . . . . ?
C38 N9 C65 C54 -82.9(5) . . . . ?
C39 C51 C62 C67 -3.1(8) . . . . ?
C41 N4 C25 C24 -142.3(4) . . . . ?
C41 N4 C53 C21 70.7(4) . . . . ?
C42 C1 C3 N1 0.5(6) . . . . ?
C42 C1 C6 O30 -175.3(4) . . . . ?
C42 C1 C6 O33 6.7(7) . . . . ?
C44 N5 C27 C20 140.6(4) . . . . ?
C44 N5 C48 C60 -164.6(4) . . . . ?
C45 N8 C47 C35 -68.6(5) . . . . ?
C45 N8 C63 C61 71.9(5) . . . . ?
C47 N8 C45 C46 93.6(5) . . . . ?
C47 N8 C63 C61 -161.4(4) . . . . ?
C48 N5 C27 C20 -93.7(4) . . . . ?
C48 N5 C44 C66 161.7(4) . . . . ?
C50 N10 C8 C23 -2.2(7) . . . . ?
C51 C39 C59 N11 0.5(7) . . . . ?
C51 C62 C67 O46 -179.2(6) . . . . ?
C51 C62 C67 N11 1.0(8) . . . . ?
C53 N4 C25 C24 94.4(4) . . . . ?
C53 N4 C41 C28 -159.9(3) . . . . ?
C55 N7 C36 C29 140.7(4) . . . . ?
C55 N7 C57 C14 -73.5(4) . . . . ?
C57 N7 C36 C29 -94.4(4) . . . . ?
C57 N7 C55 C34 158.7(4) . . . . ?
C58 N3 C11 C18 -76.5(4) . . . . ?
C58 N3 C13 C12 163.6(4) . . . . ?
C59 N11 C67 O46 -178.1(5) . . . . ?
C59 N11 C67 C62 1.7(8) . . . . ?
C59 C39 C51 C62 2.3(7) . . . . ?
C63 N8 C45 C46 -140.8(4) . . . . ?
C63 N8 C47 C35 165.5(4) . . . . ?
C65 N9 C37 C56 -72.5(5) . . . . ?
C65 N9 C38 C68 80.1(7) . . . . ?
C65 N9 C38 C68A 116.8(10) . . . . ?
C67 N11 C59 C39 -2.6(8) . . . . ?
O49 N48 O65 In15 -8(5) . . . . ?
O1 N48 O65 In15 167(2) . . . . ?

loop_
_smtbx_masks_void_nr
_smtbx_masks_void_average_x
_smtbx_masks_void_average_y
_smtbx_masks_void_average_z
_smtbx_masks_void_volume
_smtbx_masks_void_count_electrons
_smtbx_masks_void_content
1 -0.095 -0.081 -0.213 2931.2 1236.8 '20 MeOH,10.8 C6H15NO3'
